data_7000449
loop_
_publ_author_name
'Langley, Stuart K.'
'Berry, Kevin J.'
'Moubaraki, Boujemaa'
'Murray, Keith S.'

_publ_section_title
;
 Structure and magnetism of decanuclear and octadecanuclear
 manganese(II/III) triethanolamine clusters
;
_journal_issue 6
_journal_name_full 'Dalton Transactions'
_journal_page_first 973
_journal_page_last 982
_journal_paper_doi 10.1039/b814407a
_journal_year 2009
_chemical_formula_moiety
;
C38 H78 Mn18 N42 O32, C4 H10 O, C H4 O, C O, O
;
_chemical_formula_sum 'C44 H92 Mn18 N42 O36'
_chemical_formula_weight 2774.52
_chemical_name_common 'Mn18 correction'
_chemical_name_systematic
;
?
;
_space_group_IT_number 2
_symmetry_cell_setting triclinic
_symmetry_space_group_name_Hall '-P 1'
_symmetry_space_group_name_H-M 'P -1'
_atom_sites_solution_hydrogens geom
_atom_sites_solution_primary direct
_atom_sites_solution_secondary difmap
_audit_creation_date '9 November 2005'
_audit_creation_method SHELXL-97
_cell_angle_alpha 67.445(2)
_cell_angle_beta 79.357(2)
_cell_angle_gamma 73.970(2)
_cell_formula_units_Z 2
_cell_length_a 15.1519(7)
_cell_length_b 18.0423(9)
_cell_length_c 21.5306(10)
_cell_measurement_reflns_used 120
_cell_measurement_temperature 123
_cell_measurement_theta_max 30.6
_cell_measurement_theta_min 2.24
_cell_volume 5203.8(4)
_computing_cell_refinement 'SMART (BrukerAXS, 1997)'
_computing_data_collection 'SMART (BrukerAXS, 1997)'
_computing_data_reduction 'SAINT+ (BrukerAXS, 1997)'
_computing_molecular_graphics 'MERCURY 1.4 (Bruno et al., 2002)'
_computing_publication_material 'XCIF V6.12 (BrukerAXS, 2001).'
_computing_structure_refinement X-SEED
_computing_structure_solution 'SHELXS86 (Sheldrick, 1990)'
_diffrn_ambient_temperature 123
_diffrn_measured_fraction_theta_full 0.993
_diffrn_measured_fraction_theta_max 0.993
_diffrn_measurement_device_type 'APEX X8'
_diffrn_measurement_method 'scans in phi and omega'
_diffrn_radiation_monochromator graphite
_diffrn_radiation_source 'fine-focus sealed tube'
_diffrn_radiation_type MoK\a
_diffrn_radiation_wavelength 0.71073
_diffrn_reflns_av_R_equivalents 0.0369
_diffrn_reflns_av_sigmaI/netI 0.0356
_diffrn_reflns_limit_h_max 21
_diffrn_reflns_limit_h_min -21
_diffrn_reflns_limit_k_max 25
_diffrn_reflns_limit_k_min -25
_diffrn_reflns_limit_l_max 30
_diffrn_reflns_limit_l_min -30
_diffrn_reflns_number 137756
_diffrn_reflns_theta_full 30.63
_diffrn_reflns_theta_max 30.63
_diffrn_reflns_theta_min 1.63
_diffrn_standards_decay_% 0
_diffrn_standards_interval_count 0
_diffrn_standards_interval_time 0
_diffrn_standards_number 0
_exptl_absorpt_coefficient_mu 2.188
_exptl_absorpt_correction_T_max 0.6688
_exptl_absorpt_correction_T_min 0.4749
_exptl_absorpt_correction_type empirical
_exptl_absorpt_process_details SADABS
_exptl_crystal_colour black
_exptl_crystal_density_diffrn 1.771
_exptl_crystal_density_method 'not measured'
_exptl_crystal_description block
_exptl_crystal_F_000 2776
_exptl_crystal_size_max 0.40
_exptl_crystal_size_mid 0.40
_exptl_crystal_size_min 0.20
_refine_diff_density_max 0.987
_refine_diff_density_min -0.529
_refine_diff_density_rms 0.084
_refine_ls_extinction_method none
_refine_ls_goodness_of_fit_ref 1.165
_refine_ls_hydrogen_treatment constr
_refine_ls_matrix_type full
_refine_ls_number_parameters 1287
_refine_ls_number_reflns 31880
_refine_ls_number_restraints 3
_refine_ls_restrained_S_all 1.167
_refine_ls_R_factor_all 0.0706
_refine_ls_R_factor_gt 0.0559
_refine_ls_shift/su_max 0.001
_refine_ls_shift/su_mean 0.000
_refine_ls_structure_factor_coef Fsqd
_refine_ls_weighting_details 'calc w=1/[\s^2^(Fo^2^)+(0.1159P)^2^+0.5121P] where P=(Fo^2^+2Fc^2^)/3'
_refine_ls_weighting_scheme calc
_refine_ls_wR_factor_gt 0.1822
_refine_ls_wR_factor_ref 0.1948
_reflns_number_gt 24241
_reflns_number_total 31880
_reflns_threshold_expression >2sigma(I)
_cod_data_source_file b814407a.txt
_cod_data_source_block 2
_cod_original_sg_symbol_H-M P-1
_cod_database_code 7000449

loop_
_symmetry_equiv_pos_as_xyz
'x, y, z'
'-x, -y, -z'

loop_
_atom_site_label
_atom_site_type_symbol
_atom_site_fract_x
_atom_site_fract_y
_atom_site_fract_z
_atom_site_U_iso_or_equiv
_atom_site_adp_type
_atom_site_occupancy
_atom_site_symmetry_multiplicity
_atom_site_calc_flag
_atom_site_refinement_flags
_atom_site_disorder_assembly
_atom_site_disorder_group
Mn9 Mn 0.12298(3) 0.35105(3) 0.24955(2) 0.0197(7) Uani 1 1 d . . .
Mn12 Mn 0.45448(3) 0.27166(3) 0.37492(2) 0.0200(7) Uani 1 1 d . . .
Mn13 Mn 0.29464(3) 0.17225(3) 0.42444(2) 0.0191(7) Uani 1 1 d . A .
Mn17 Mn 0.36374(3) 0.22929(3) 0.27158(2) 0.0184(7) Uani 1 1 d . . .
Mn2 Mn 0.09458(4) 0.54038(3) 0.17690(2) 0.0226(7) Uani 1 1 d . . .
Mn6 Mn 0.25079(3) 0.36603(3) 0.36080(2) 0.0170(7) Uani 1 1 d . . .
Mn14 Mn 0.18291(4) 0.15633(3) 0.32145(2) 0.0218(7) Uani 1 1 d . A .
Mn4 Mn 0.22093(4) 0.55495(3) 0.28046(3) 0.0248(7) Uani 1 1 d . . .
Mn15 Mn 0.23460(4) 0.22725(3) 0.16868(2) 0.0260(7) Uani 1 1 d . . .
Mn8 Mn 0.07272(3) 0.27159(3) 0.41221(2) 0.0231(7) Uani 1 1 d . A .
Mn3 Mn 0.05027(3) 0.46683(3) 0.33877(2) 0.0229(7) Uani 1 1 d . . .
Mn16 Mn 0.40329(4) 0.32120(3) 0.11803(2) 0.0250(7) Uani 1 1 d . . .
Mn7 Mn 0.31326(3) 0.46008(3) 0.18085(2) 0.0209(7) Uani 1 1 d . . .
Mn5 Mn 0.42208(4) 0.46492(3) 0.29348(3) 0.0261(7) Uani 1 1 d . . .
Mn10 Mn 0.18813(4) 0.42831(3) 0.08959(2) 0.0245(7) Uani 1 1 d . . .
Mn11 Mn 0.50906(3) 0.34381(3) 0.21420(3) 0.0235(7) Uani 1 1 d . . .
Mn1 Mn 0.02069(6) 0.66852(5) 0.26120(4) 0.0250(7) Uani 0.80 1 d P . .
O12 O 0.29747(15) 0.45517(13) 0.27035(10) 0.0203(8) Uani 1 1 d . . .
O22 O 0.31948(15) 0.26621(13) 0.34565(10) 0.0183(8) Uani 1 1 d . . .
N28 N 0.3802(2) 0.03072(16) 0.36202(13) 0.0247(9) Uani 1 1 d . . .
O9 O 0.13891(15) 0.36818(13) 0.32992(10) 0.0199(8) Uani 1 1 d . . .
O15 O 0.35701(16) 0.36196(13) 0.39582(11) 0.0222(8) Uani 1 1 d . . .
O16 O 0.49170(16) 0.35797(14) 0.29988(11) 0.0245(8) Uani 1 1 d . . .
O17 O 0.38271(15) 0.34481(13) 0.20440(11) 0.0222(8) Uani 1 1 d . . .
C16 C -0.0280(2) 0.2571(3) 0.29944(18) 0.0321(10) Uani 1 1 d . . .
H16A H -0.0197 0.2216 0.2724 0.039 Uiso 1 1 calc R . .
H16B H -0.0649 0.3121 0.2747 0.039 Uiso 1 1 calc R . .
O5 O 0.10856(17) 0.54164(14) 0.26254(11) 0.0249(9) Uani 1 1 d . B .
O24 O 0.48900(15) 0.21741(13) 0.29417(11) 0.0221(8) Uani 1 1 d . . .
C24 C 0.3570(3) 0.5201(2) 0.03025(16) 0.0327(11) Uani 1 1 d . . .
H24A H 0.4250 0.5078 0.0218 0.039 Uiso 1 1 calc R . .
H24B H 0.3363 0.5749 0.0349 0.039 Uiso 1 1 calc R . .
O30 O 0.40815(17) 0.19621(14) 0.19472(11) 0.0250(8) Uani 1 1 d . . .
N12 N 0.2095(2) 0.27127(18) 0.46862(13) 0.0250(9) Uani 1 1 d . . .
C32 C 0.4594(3) 0.1190(2) 0.19237(17) 0.0302(10) Uani 1 1 d . . .
H32A H 0.4524 0.0757 0.2371 0.036 Uiso 1 1 calc R . .
H32B H 0.5256 0.1200 0.1812 0.036 Uiso 1 1 calc R . .
O14 O 0.44564(17) 0.47761(14) 0.18584(13) 0.0311(9) Uani 1 1 d . . .
N16 N 0.1007(2) 0.33754(18) 0.16741(12) 0.0245(9) Uani 1 1 d . . .
O25 O 0.41121(16) 0.17965(13) 0.44334(11) 0.0232(8) Uani 1 1 d . . .
O8 O -0.00712(16) 0.39094(16) 0.41159(12) 0.0275(9) Uani 1 1 d . . .
O18 O 0.03984(18) 0.18433(17) 0.51698(12) 0.0332(9) Uani 1 1 d . . .
O20 O 0.32992(17) 0.45930(15) 0.09035(11) 0.0271(9) Uani 1 1 d . . .
N27 N 0.3454(2) 0.10274(16) 0.34759(14) 0.0257(9) Uani 1 1 d . . .
O7 O 0.08249(18) 0.53845(15) 0.09252(11) 0.0304(9) Uani 1 1 d . . .
O19 O 0.06057(15) 0.26431(15) 0.30876(11) 0.0246(8) Uani 1 1 d . . .
N17 N 0.0259(3) 0.3255(3) 0.1533(2) 0.0573(13) Uani 1 1 d . . .
N9 N 0.2580(3) 0.6492(2) 0.1186(2) 0.0481(12) Uani 1 1 d . . .
O11 O 0.33711(19) 0.56883(15) 0.28833(15) 0.0349(9) Uani 1 1 d . . .
N5 N -0.0063(2) 0.45921(19) 0.24657(14) 0.0270(9) Uani 1 1 d . . .
N8 N 0.2374(2) 0.58446(19) 0.15700(14) 0.0322(10) Uani 1 1 d . . .
O31 O 0.1777(2) 0.14084(16) 0.23776(12) 0.0332(9) Uani 1 1 d . . .
C26 C 0.5621(2) 0.1459(2) 0.30659(19) 0.0278(10) Uani 1 1 d . . .
H26A H 0.5910 0.1390 0.2634 0.033 Uiso 1 1 calc R . .
H26B H 0.5381 0.0965 0.3349 0.033 Uiso 1 1 calc R . .
O1 O -0.03343(18) 0.56295(18) 0.34589(13) 0.0342(9) Uani 1 1 d . B .
N15 N -0.07825(19) 0.2612(2) 0.41511(14) 0.0292(9) Uani 1 1 d . . .
O26 O 0.50054(18) 0.29458(15) 0.45330(13) 0.0308(9) Uani 1 1 d . . .
O13 O 0.47153(19) 0.46539(15) 0.36946(13) 0.0320(9) Uani 1 1 d . . .
O32 O 0.1796(2) 0.22882(18) 0.09259(13) 0.0394(10) Uani 1 1 d . . .
O21 O 0.13878(19) 0.38818(17) 0.01940(12) 0.0348(9) Uani 1 1 d . . .
O2 O 0.1538(2) 0.65455(16) 0.29015(14) 0.0402(10) Uani 1 1 d . B .
N23 N 0.58855(19) 0.17990(17) 0.40171(15) 0.0266(9) Uani 1 1 d . . .
N2 N 0.0021(2) 0.64545(18) 0.16949(15) 0.0300(9) Uani 1 1 d . B .
N13 N 0.2493(2) 0.27680(19) 0.50975(14) 0.0288(9) Uani 1 1 d . . .
N25B N 0.2362(3) 0.0665(2) 0.54948(19) 0.0312(12) Uani 0.845(7) 1 d P A 4
N11 N 0.5181(3) 0.5590(2) 0.24355(19) 0.0418(11) Uani 1 1 d . . .
N19 N 0.2144(2) 0.52591(19) -0.01479(14) 0.0320(10) Uani 1 1 d . . .
N33 N 0.3253(3) 0.1057(2) 0.14857(16) 0.0359(10) Uani 1 1 d . . .
C13 C -0.1350(2) 0.3464(2) 0.39491(18) 0.0317(10) Uani 1 1 d . . .
H13A H -0.2005 0.3452 0.4105 0.038 Uiso 1 1 calc R . .
H13B H -0.1299 0.3719 0.3450 0.038 Uiso 1 1 calc R . .
N6 N -0.0847(2) 0.48353(19) 0.23110(14) 0.0287(9) Uani 1 1 d . . .
C6 C -0.0694(3) 0.5797(3) 0.4054(2) 0.0443(12) Uani 1 1 d . . .
H6A H -0.0617 0.5274 0.4446 0.053 Uiso 1 1 calc R B .
H6B H -0.1362 0.6049 0.4033 0.053 Uiso 1 1 calc R . .
C35 C 0.2927(3) 0.1072(3) 0.0872(2) 0.0443(12) Uani 1 1 d . . .
H35A H 0.2481 0.0716 0.1001 0.053 Uiso 1 1 calc R . .
H35B H 0.3453 0.0862 0.0590 0.053 Uiso 1 1 calc R . .
C15 C -0.0778(2) 0.2201(3) 0.36749(18) 0.0331(10) Uani 1 1 d . . .
H15A H -0.1423 0.2240 0.3612 0.040 Uiso 1 1 calc R . .
H15B H -0.0480 0.1610 0.3873 0.040 Uiso 1 1 calc R . .
C27 C 0.5661(2) 0.1059(2) 0.45891(18) 0.0304(10) Uani 1 1 d . . .
H27A H 0.6139 0.0835 0.4912 0.036 Uiso 1 1 calc R . .
H27B H 0.5662 0.0627 0.4412 0.036 Uiso 1 1 calc R . .
C25 C 0.6336(2) 0.1563(2) 0.34313(18) 0.0306(10) Uani 1 1 d . . .
H25A H 0.6802 0.1039 0.3585 0.037 Uiso 1 1 calc R . .
H25B H 0.6656 0.1992 0.3115 0.037 Uiso 1 1 calc R . .
N14 N 0.2893(3) 0.2838(3) 0.54670(16) 0.0437(11) Uani 1 1 d . . .
N1 N -0.0131(2) 0.7070(2) 0.35498(17) 0.0396(11) Uani 1 1 d . B .
C5 C -0.0218(4) 0.6374(3) 0.4154(2) 0.0551(15) Uani 1 1 d . B .
H5A H -0.0573 0.6572 0.4517 0.066 Uiso 1 1 calc R . .
H5B H 0.0404 0.6067 0.4301 0.066 Uiso 1 1 calc R . .
O3A O -0.1043(4) 0.7699(3) 0.2368(2) 0.0355(16) Uani 0.751(18) 1 d P B 1
C28 C 0.4724(2) 0.1283(2) 0.49512(16) 0.0269(10) Uani 1 1 d . . .
H28A H 0.4502 0.0780 0.5238 0.032 Uiso 1 1 calc R . .
H28B H 0.4761 0.1585 0.5241 0.032 Uiso 1 1 calc R . .
C19 C 0.1641(3) 0.6079(2) -0.01156(18) 0.0355(11) Uani 1 1 d . . .
H19A H 0.1549 0.6479 -0.0579 0.043 Uiso 1 1 calc R . .
H19B H 0.2016 0.6274 0.0095 0.043 Uiso 1 1 calc R . .
N24 N 0.2943(3) 0.0740(2) 0.50659(16) 0.0378(10) Uani 1 1 d . . .
N7 N -0.1600(2) 0.5076(2) 0.21746(17) 0.0413(11) Uani 1 1 d . . .
C23 C 0.3139(3) 0.5206(2) -0.02865(17) 0.0368(11) Uani 1 1 d . . .
H23A H 0.3254 0.5681 -0.0693 0.044 Uiso 1 1 calc R . .
H23B H 0.3441 0.4697 -0.0385 0.044 Uiso 1 1 calc R . .
N31 N 0.4430(3) 0.2901(2) -0.00951(17) 0.0529(13) Uani 1 1 d . . .
N29 N 0.4120(3) -0.0393(2) 0.37581(17) 0.0435(11) Uani 1 1 d . . .
C20 C 0.0715(3) 0.6037(2) 0.02890(16) 0.0333(11) Uani 1 1 d . . .
H20A H 0.0434 0.6566 0.0360 0.040 Uiso 1 1 calc R . .
H20B H 0.0298 0.5944 0.0036 0.040 Uiso 1 1 calc R . .
C17 C -0.1104(3) 0.2121(3) 0.48411(19) 0.0355(11) Uani 1 1 d . . .
H17A H -0.1600 0.1875 0.4818 0.043 Uiso 1 1 calc R . .
H17B H -0.1359 0.2484 0.5109 0.043 Uiso 1 1 calc R . .
C14 C -0.1043(2) 0.3979(2) 0.42464(18) 0.0311(10) Uani 1 1 d . . .
H14A H -0.1366 0.4563 0.4048 0.037 Uiso 1 1 calc R . .
H14B H -0.1211 0.3793 0.4740 0.037 Uiso 1 1 calc R . .
C2 C 0.1567(4) 0.6819(3) 0.3424(3) 0.0533(14) Uani 1 1 d . . .
H2A H 0.2078 0.7106 0.3308 0.064 Uiso 1 1 calc R B .
H2B H 0.1697 0.6336 0.3843 0.064 Uiso 1 1 calc R . .
C4 C -0.1085(4) 0.8233(3) 0.2729(2) 0.0515(13) Uani 1 1 d . . .
H4A H -0.1694 0.8622 0.2694 0.062 Uiso 1 1 calc R B 1
H4B H -0.0608 0.8558 0.2520 0.062 Uiso 1 1 calc R B 1
C30 C 0.5900(3) 0.2581(2) 0.4742(2) 0.0363(11) Uani 1 1 d . . .
H30A H 0.5878 0.2152 0.5197 0.044 Uiso 1 1 calc R . .
H30B H 0.6188 0.3001 0.4760 0.044 Uiso 1 1 calc R . .
C29 C 0.6462(3) 0.2194(2) 0.4223(2) 0.0362(11) Uani 1 1 d . . .
H29A H 0.6677 0.2626 0.3822 0.043 Uiso 1 1 calc R . .
H29B H 0.7010 0.1778 0.4425 0.043 Uiso 1 1 calc R . .
C21 C 0.1785(3) 0.5062(3) -0.06546(17) 0.0395(12) Uani 1 1 d . . .
H21A H 0.2126 0.5272 -0.1101 0.047 Uiso 1 1 calc R . .
H21B H 0.1126 0.5341 -0.0695 0.047 Uiso 1 1 calc R . .
C31 C 0.4258(3) 0.0997(2) 0.13956(19) 0.0366(11) Uani 1 1 d . . .
H31A H 0.4418 0.1383 0.0943 0.044 Uiso 1 1 calc R . .
H31B H 0.4582 0.0432 0.1415 0.044 Uiso 1 1 calc R . .
C8 C 0.3747(3) 0.6355(2) 0.2834(2) 0.0397(12) Uani 1 1 d . . .
H8A H 0.3946 0.6263 0.3275 0.048 Uiso 1 1 calc R . .
H8B H 0.3275 0.6878 0.2702 0.048 Uiso 1 1 calc R . .
C7 C 0.4554(4) 0.6401(3) 0.2313(3) 0.0508(13) Uani 1 1 d . . .
H7A H 0.4334 0.6606 0.1859 0.061 Uiso 1 1 calc R . .
H7B H 0.4887 0.6795 0.2327 0.061 Uiso 1 1 calc R . .
C34 C 0.1958(3) 0.0630(3) 0.2288(2) 0.0426(12) Uani 1 1 d . . .
H34A H 0.1597 0.0678 0.1929 0.051 Uiso 1 1 calc R . .
H34B H 0.1777 0.0208 0.2712 0.051 Uiso 1 1 calc R . .
C3 C -0.0937(3) 0.7758(2) 0.3451(2) 0.0419(12) Uani 1 1 d . B .
H3A H -0.0862 0.8133 0.3664 0.050 Uiso 1 1 calc R . .
H3B H -0.1491 0.7542 0.3681 0.050 Uiso 1 1 calc R . .
N26B N 0.1775(3) 0.0573(3) 0.5938(2) 0.0498(15) Uani 0.845(7) 1 d P A 4
C36 C 0.2477(3) 0.1938(3) 0.0487(2) 0.0450(12) Uani 1 1 d . . .
H36A H 0.2949 0.2270 0.0292 0.054 Uiso 1 1 calc R . .
H36B H 0.2177 0.1950 0.0111 0.054 Uiso 1 1 calc R . .
C22 C 0.1892(3) 0.4146(3) -0.04494(18) 0.0435(12) Uani 1 1 d . . .
H22A H 0.1645 0.4022 -0.0784 0.052 Uiso 1 1 calc R . .
H22B H 0.2551 0.3860 -0.0420 0.052 Uiso 1 1 calc R . .
C9 C 0.5637(3) 0.5472(2) 0.1801(2) 0.0445(12) Uani 1 1 d . . .
H9A H 0.6146 0.4974 0.1903 0.053 Uiso 1 1 calc R . .
H9B H 0.5901 0.5952 0.1515 0.053 Uiso 1 1 calc R . .
C18 C -0.0315(3) 0.1445(3) 0.51830(19) 0.0353(11) Uani 1 1 d . . .
H18A H -0.0520 0.1139 0.5654 0.042 Uiso 1 1 calc R . .
H18B H -0.0083 0.1053 0.4939 0.042 Uiso 1 1 calc R . .
C33 C 0.2969(4) 0.0383(3) 0.2093(2) 0.0459(13) Uani 1 1 d . . .
H33A H 0.3325 0.0277 0.2472 0.055 Uiso 1 1 calc R . .
H33B H 0.3101 -0.0130 0.1992 0.055 Uiso 1 1 calc R . .
N30 N 0.4522(3) 0.3211(3) 0.02696(18) 0.0523(12) Uani 1 1 d . . .
O4 O 0.0841(3) 0.7725(3) 0.1816(2) 0.0755(14) Uani 1 1 d . B .
O28 O 0.23954(15) 0.24492(14) 0.25377(10) 0.0202(8) Uani 1 1 d . . .
O6 O 0.18077(16) 0.43675(14) 0.19039(11) 0.0235(8) Uani 1 1 d . . .
O10 O 0.18079(16) 0.46385(14) 0.38085(11) 0.0231(8) Uani 1 1 d . . .
O29 O 0.52507(17) 0.32708(17) 0.12934(13) 0.0341(9) Uani 1 1 d . . .
N20 N 0.6421(2) 0.3375(2) 0.20266(16) 0.0342(10) Uani 1 1 d . . .
N3 N -0.0576(2) 0.6823(2) 0.13045(16) 0.0368(10) Uani 1 1 d . . .
N34 N 0.1371(3) 0.0564(2) 0.37204(16) 0.0371(10) Uani 1 1 d . . .
N40 N 0.2964(2) 0.4738(2) 0.46458(18) 0.0378(10) Uani 1 1 d . . .
N35 N 0.1495(3) 0.0158(2) 0.43027(17) 0.0374(10) Uani 1 1 d . . .
N41 N 0.3023(2) 0.5364(2) 0.47167(18) 0.0385(10) Uani 1 1 d . . .
N4 N -0.1145(3) 0.7188(3) 0.0949(2) 0.0603(14) Uani 1 1 d . B .
N37 N 0.4598(3) 0.3998(3) 0.5290(2) 0.0551(13) Uani 1 1 d . . .
O1S O -0.2714(3) 0.7721(3) 0.2074(2) 0.0789(14) Uani 1 1 d . . .
N36 N 0.1563(4) -0.0249(3) 0.4861(2) 0.0679(16) Uani 1 1 d . . .
N38 N 0.4833(3) 0.3467(3) 0.5789(2) 0.0607(14) Uani 1 1 d . . .
C12 C 0.5662(3) 0.4671(3) 0.3558(3) 0.0479(13) Uani 1 1 d . . .
H12A H 0.6020 0.4165 0.3473 0.057 Uiso 1 1 calc R . .
H12B H 0.5888 0.4685 0.3956 0.057 Uiso 1 1 calc R . .
C11 C 0.5807(3) 0.5399(3) 0.2965(3) 0.0558(14) Uani 1 1 d . . .
H11A H 0.6455 0.5298 0.2772 0.067 Uiso 1 1 calc R . .
H11B H 0.5694 0.5880 0.3107 0.067 Uiso 1 1 calc R . .
N10 N 0.2756(4) 0.7105(3) 0.0823(3) 0.0857(19) Uani 1 1 d . . .
C3S C -0.3052(5) 0.6982(4) 0.2389(4) 0.0776(19) Uani 1 1 d . . .
H6S H -0.2927 0.6670 0.2079 0.093 Uiso 1 1 calc R . .
H7S H -0.3725 0.7117 0.2507 0.093 Uiso 1 1 calc R . .
N32 N 0.4361(5) 0.2644(4) -0.0489(2) 0.096(2) Uani 1 1 d . . .
C4S C -0.2562(5) 0.6484(4) 0.3011(3) 0.079(2) Uani 1 1 d . . .
H8S H -0.1903 0.6475 0.2906 0.118 Uiso 1 1 calc R . .
H9S H -0.2649 0.5919 0.3176 0.118 Uiso 1 1 calc R . .
H11S H -0.2813 0.6729 0.3360 0.118 Uiso 1 1 calc R . .
C37 C 0.6087(4) 0.2794(4) 0.1015(3) 0.0675(17) Uani 1 1 d . . .
H37A H 0.6640 0.2879 0.1128 0.101 Uiso 1 1 calc R . .
H37B H 0.6088 0.2983 0.0523 0.101 Uiso 1 1 calc R . .
H37C H 0.6083 0.2207 0.1210 0.101 Uiso 1 1 calc R . .
C1S C -0.3138(6) 0.8204(5) 0.1437(4) 0.104(3) Uani 1 1 d . . .
H2S H -0.3817 0.8362 0.1514 0.125 Uiso 1 1 calc R . .
H1S H -0.2971 0.7900 0.1120 0.125 Uiso 1 1 calc R . .
C2S C -0.2681(11) 0.9011(7) 0.1161(6) 0.196(7) Uani 1 1 d . . .
H4S H -0.2915 0.9390 0.0728 0.294 Uiso 1 1 calc R . .
H3S H -0.2009 0.8834 0.1100 0.294 Uiso 1 1 calc R . .
H5S H -0.2848 0.9293 0.1489 0.294 Uiso 1 1 calc R . .
C10 C 0.4935(3) 0.5378(2) 0.1419(2) 0.0417(12) Uani 1 1 d . . .
H10A H 0.4492 0.5911 0.1240 0.050 Uiso 1 1 calc R . .
H10B H 0.5259 0.5212 0.1033 0.050 Uiso 1 1 calc R . .
N42 N 0.3036(3) 0.5956(3) 0.4801(3) 0.0585(13) Uani 1 1 d . . .
N39 N 0.5119(5) 0.2949(4) 0.6287(3) 0.095(2) Uani 1 1 d . . .
N21 N 0.6917(2) 0.3421(2) 0.23789(17) 0.0367(10) Uani 1 1 d . . .
N22 N 0.7431(3) 0.3469(3) 0.2691(2) 0.0538(13) Uani 1 1 d . . .
O23 O 0.18231(15) 0.17806(14) 0.39914(10) 0.0209(8) Uani 1 1 d . . .
O27 O 0.28637(17) 0.31448(14) 0.11267(11) 0.0262(9) Uani 1 1 d . . .
C8S C 0.6879(5) 0.1699(4) 0.6999(3) 0.0745(18) Uiso 1 1 d D . .
O5S O 0.7243(7) 0.1671(5) 0.6361(4) 0.079(4) Uiso 0.60(2) 1 d PD C 5
Mn18 Mn 0.40879(4) 0.38810(3) 0.45776(3) 0.0290(7) Uani 1 1 d . . .
O4S O 0.1971(8) 0.8553(7) 0.1987(5) 0.202(4) Uiso 1 1 d . . .
C38 C 0.0522(6) 0.8320(6) 0.1159(4) 0.120(3) Uani 1 1 d . . .
H38A H -0.0152 0.8432 0.1183 0.179 Uiso 1 1 calc R B .
H38B H 0.0792 0.8089 0.0805 0.179 Uiso 1 1 calc R . .
H38C H 0.0713 0.8835 0.1055 0.179 Uiso 1 1 calc R . .
N25A N 0.2737(12) 0.0808(11) 0.5689(10) 0.025(4) Uani 0.155(7) 1 d P A 3
N26A N 0.2827(16) 0.0627(13) 0.6248(10) 0.040(6) Uani 0.155(7) 1 d P A 3
O3B O -0.042(2) 0.7890(9) 0.2294(8) 0.075(11) Uani 0.249(18) 1 d P B 2
N18 N -0.0291(5) 0.3029(5) 0.1364(3) 0.121(3) Uani 1 1 d . . .
O6S O 0.7789(13) 0.1479(13) 0.6595(12) 0.156(10) Uiso 0.40(2) 1 d PD C 6
Mn1A Mn -0.0100(2) 0.64891(18) 0.27427(14) 0.0180(9) Uani 0.20 1 d P . .
C1 C 0.0699(4) 0.7381(4) 0.3550(3) 0.0585(15) Uani 1 1 d . B .
H1A H 0.0667 0.7933 0.3197 0.070 Uiso 1 1 calc R . .
H1B H 0.0690 0.7434 0.3992 0.070 Uiso 1 1 calc R . .
O10S O -0.4009(9) 0.8592(8) 0.3120(7) 0.234(5) Uiso 1 1 d D . .
H10S H -0.3761 0.8197 0.3445 0.281 Uiso 1 1 calc R . .
C12S C -0.3525(12) 0.9271(10) 0.2911(9) 0.216(7) Uiso 1 1 d D . .
H12C H -0.3999 0.9891 0.2879 0.324 Uiso 1 1 d . . .
H12D H -0.3248 0.9488 0.2403 0.324 Uiso 1 1 d . . .
H12E H -0.3043 0.9307 0.3157 0.324 Uiso 1 1 d . . .

loop_
_atom_site_aniso_label
_atom_site_aniso_U_11
_atom_site_aniso_U_22
_atom_site_aniso_U_33
_atom_site_aniso_U_23
_atom_site_aniso_U_13
_atom_site_aniso_U_12
Mn9 0.0180(7) 0.0257(8) 0.0143(7) -0.0078(3) -0.00388(17) -0.0006(2)
Mn12 0.0155(7) 0.0181(7) 0.0237(7) -0.0025(3) -0.00569(18) -0.0042(2)
Mn13 0.0172(7) 0.0194(7) 0.0195(7) -0.0026(3) -0.00550(18) -0.0058(2)
Mn17 0.0157(7) 0.0190(7) 0.0185(7) -0.0053(3) -0.00217(17) -0.0023(2)
Mn2 0.0223(8) 0.0247(8) 0.0156(7) -0.0067(3) -0.00468(18) 0.0042(2)
Mn6 0.0145(7) 0.0190(7) 0.0169(7) -0.0061(3) -0.00330(17) -0.0019(2)
Mn14 0.0233(8) 0.0255(8) 0.0193(7) -0.0078(3) -0.00248(19) -0.0094(2)
Mn4 0.0268(8) 0.0193(7) 0.0248(8) -0.0078(3) -0.0014(2) -0.0002(2)
Mn15 0.0334(8) 0.0288(8) 0.0179(7) -0.0101(3) -0.0025(2) -0.0075(3)
Mn8 0.0150(7) 0.0358(8) 0.0191(7) -0.0105(3) -0.00104(18) -0.0055(3)
Mn3 0.0163(7) 0.0331(8) 0.0175(7) -0.0118(3) -0.00288(18) 0.0025(2)
Mn16 0.0222(8) 0.0275(8) 0.0190(7) -0.0067(3) 0.00227(19) -0.0007(3)
Mn7 0.0196(8) 0.0200(7) 0.0173(7) -0.0041(3) -0.00052(18) 0.0001(2)
Mn5 0.0281(8) 0.0179(7) 0.0310(8) -0.0065(3) -0.0054(2) -0.0047(3)
Mn10 0.0259(8) 0.0288(8) 0.0144(7) -0.0073(3) -0.00304(19) 0.0010(3)
Mn11 0.0158(7) 0.0227(7) 0.0255(8) -0.0036(3) 0.00071(19) -0.0031(2)
Mn1 0.0263(8) 0.0229(8) 0.0231(8) -0.0092(4) -0.0034(3) 0.0012(3)
O12 0.0195(13) 0.0196(12) 0.0192(12) -0.0064(8) -0.0021(8) -0.0008(8)
O22 0.0178(12) 0.0187(12) 0.0167(11) -0.0043(8) -0.0037(8) -0.0026(8)
N28 0.0323(17) 0.0197(14) 0.0213(14) -0.0071(10) -0.0084(11) -0.0008(11)
O9 0.0162(12) 0.0258(13) 0.0159(11) -0.0072(8) -0.0052(8) 0.0002(8)
O15 0.0208(13) 0.0222(12) 0.0242(12) -0.0086(9) -0.0054(9) -0.0031(9)
O16 0.0197(13) 0.0227(13) 0.0281(13) -0.0047(9) -0.0012(9) -0.0070(9)
O17 0.0173(13) 0.0220(12) 0.0211(12) -0.0021(8) -0.0015(8) -0.0027(8)
C16 0.0201(17) 0.051(2) 0.0310(18) -0.0172(16) -0.0079(13) -0.0096(15)
O5 0.0251(14) 0.0271(13) 0.0176(12) -0.0085(9) -0.0051(8) 0.0049(9)
O24 0.0162(12) 0.0198(12) 0.0257(13) -0.0045(9) -0.0047(8) -0.0002(8)
C24 0.0291(19) 0.0328(19) 0.0189(16) 0.0039(13) 0.0048(13) -0.0032(14)
O30 0.0264(14) 0.0216(13) 0.0236(12) -0.0095(9) -0.0021(9) 0.0022(9)
N12 0.0246(15) 0.0325(16) 0.0199(14) -0.0098(11) -0.0015(10) -0.0091(12)
C32 0.032(2) 0.0282(18) 0.0246(17) -0.0104(13) -0.0043(13) 0.0045(14)
O14 0.0259(14) 0.0206(13) 0.0346(14) -0.0003(10) 0.0058(10) -0.0058(10)
N16 0.0269(16) 0.0313(16) 0.0135(13) -0.0087(10) -0.0055(10) 0.0000(11)
O25 0.0198(13) 0.0211(12) 0.0262(13) -0.0004(9) -0.0114(9) -0.0059(9)
O8 0.0139(13) 0.0437(16) 0.0245(13) -0.0149(10) -0.0005(8) -0.0026(10)
O18 0.0300(15) 0.0465(17) 0.0253(13) -0.0098(11) -0.0006(10) -0.0172(12)
O20 0.0270(14) 0.0278(13) 0.0179(12) -0.0039(9) 0.0003(9) -0.0003(10)
N27 0.0288(16) 0.0178(14) 0.0273(15) -0.0056(10) -0.0028(11) -0.0034(11)
O7 0.0339(15) 0.0336(15) 0.0163(12) -0.0069(9) -0.0073(9) 0.0043(11)
O19 0.0165(13) 0.0371(14) 0.0222(12) -0.0116(10) -0.0037(8) -0.0064(9)
N17 0.057(3) 0.075(3) 0.041(2) -0.022(2) -0.0066(19) -0.013(2)
N9 0.051(2) 0.037(2) 0.049(2) -0.0093(16) 0.0042(18) -0.0118(17)
O11 0.0329(16) 0.0229(14) 0.0518(17) -0.0149(11) -0.0081(12) -0.0054(10)
N5 0.0199(15) 0.0367(17) 0.0235(14) -0.0148(12) -0.0060(10) 0.0036(12)
N8 0.0291(17) 0.0343(17) 0.0225(15) -0.0036(12) -0.0007(11) -0.0008(13)
O31 0.0480(18) 0.0350(15) 0.0251(13) -0.0138(10) -0.0009(11) -0.0195(12)
C26 0.0184(16) 0.0222(16) 0.0374(19) -0.0082(13) -0.0058(13) 0.0024(12)
O1 0.0244(14) 0.0475(17) 0.0362(15) -0.0283(12) -0.0062(10) 0.0051(11)
N15 0.0162(14) 0.0465(19) 0.0252(15) -0.0109(13) -0.0024(10) -0.0099(12)
O26 0.0260(14) 0.0285(14) 0.0388(15) -0.0093(11) -0.0132(11) -0.0046(10)
O13 0.0331(16) 0.0293(14) 0.0389(15) -0.0109(11) -0.0097(11) -0.0127(11)
O32 0.052(2) 0.0449(17) 0.0258(14) -0.0198(12) -0.0068(12) -0.0059(13)
O21 0.0379(17) 0.0457(17) 0.0203(13) -0.0128(11) -0.0082(10) -0.0033(12)
O2 0.0472(19) 0.0243(14) 0.0394(16) -0.0122(11) 0.0051(13) 0.0024(12)
N23 0.0187(15) 0.0258(15) 0.0318(16) -0.0036(11) -0.0068(11) -0.0060(11)
N2 0.0298(17) 0.0272(16) 0.0265(15) -0.0092(11) -0.0117(12) 0.0092(12)
N13 0.0287(17) 0.0387(17) 0.0189(14) -0.0094(12) 0.0026(11) -0.0115(13)
N25B 0.029(2) 0.0238(18) 0.032(2) -0.0027(14) -0.0060(16) -0.0012(15)
N11 0.037(2) 0.0293(17) 0.054(2) -0.0081(15) 0.0033(16) -0.0140(14)
N19 0.0326(18) 0.0340(17) 0.0192(14) -0.0053(11) -0.0033(11) 0.0028(13)
N33 0.050(2) 0.0311(17) 0.0303(16) -0.0177(13) -0.0020(14) -0.0065(14)
C13 0.0151(16) 0.047(2) 0.0293(18) -0.0099(15) -0.0043(12) -0.0047(14)
N6 0.0227(16) 0.0368(17) 0.0189(14) -0.0058(11) -0.0038(10) 0.0006(12)
C6 0.039(2) 0.063(3) 0.044(2) -0.036(2) 0.0130(18) -0.019(2)
C35 0.055(3) 0.050(3) 0.036(2) -0.0279(19) -0.0064(19) -0.005(2)
C15 0.0212(17) 0.050(2) 0.0340(19) -0.0176(16) -0.0025(14) -0.0137(15)
C27 0.0254(18) 0.0238(17) 0.0329(18) 0.0020(13) -0.0135(14) -0.0017(13)
C25 0.0184(17) 0.0286(18) 0.0363(19) -0.0045(14) -0.0072(13) 0.0010(13)
N14 0.046(2) 0.068(3) 0.0259(16) -0.0207(16) -0.0051(14) -0.0186(19)
N1 0.037(2) 0.044(2) 0.0401(19) -0.0273(15) -0.0112(14) 0.0114(15)
C5 0.094(4) 0.039(2) 0.032(2) -0.0147(18) -0.010(2) -0.008(2)
O3A 0.038(3) 0.030(2) 0.036(2) -0.0137(15) -0.0057(17) 0.0020(17)
C28 0.0232(17) 0.0255(17) 0.0263(16) 0.0024(12) -0.0138(13) -0.0055(13)
C19 0.038(2) 0.0307(19) 0.0262(17) -0.0027(14) -0.0078(15) 0.0032(15)
N24 0.042(2) 0.0321(17) 0.0334(17) 0.0062(13) -0.0115(14) -0.0188(14)
N7 0.0251(17) 0.053(2) 0.0365(18) -0.0087(15) -0.0115(13) 0.0020(15)
C23 0.038(2) 0.038(2) 0.0189(16) -0.0008(14) 0.0030(14) -0.0013(16)
N31 0.084(3) 0.0316(18) 0.0250(17) -0.0077(14) 0.0194(17) -0.0048(18)
N29 0.060(3) 0.0247(17) 0.0355(18) -0.0062(13) -0.0133(16) 0.0066(15)
C20 0.033(2) 0.038(2) 0.0180(15) -0.0041(13) -0.0087(13) 0.0063(15)
C17 0.0246(19) 0.051(2) 0.0316(19) -0.0134(16) 0.0009(14) -0.0127(16)
C14 0.0135(16) 0.049(2) 0.0288(17) -0.0151(15) -0.0006(12) -0.0027(14)
C2 0.052(3) 0.047(3) 0.073(3) -0.039(2) 0.009(2) -0.013(2)
C4 0.054(3) 0.041(2) 0.055(3) -0.021(2) -0.008(2) 0.006(2)
C30 0.029(2) 0.040(2) 0.041(2) -0.0057(16) -0.0168(16) -0.0122(16)
C29 0.0205(18) 0.039(2) 0.045(2) -0.0033(16) -0.0136(15) -0.0093(15)
C21 0.051(3) 0.042(2) 0.0169(16) -0.0069(14) -0.0026(15) -0.0019(18)
C31 0.043(2) 0.0299(19) 0.0312(19) -0.0153(15) -0.0003(16) 0.0049(16)
C8 0.046(2) 0.0214(17) 0.056(2) -0.0159(16) 0.0022(19) -0.0152(16)
C7 0.056(3) 0.027(2) 0.064(3) -0.0130(19) 0.009(2) -0.0145(19)
C34 0.064(3) 0.039(2) 0.037(2) -0.0229(17) 0.0018(19) -0.022(2)
C3 0.045(3) 0.032(2) 0.044(2) -0.0190(17) -0.0004(18) 0.0033(17)
N26B 0.042(3) 0.046(3) 0.037(2) 0.0007(18) 0.0099(18) -0.003(2)
C36 0.059(3) 0.051(3) 0.0289(19) -0.0240(18) -0.0042(18) -0.003(2)
C22 0.056(3) 0.050(2) 0.0221(18) -0.0170(16) -0.0019(17) -0.003(2)
C9 0.038(2) 0.0268(19) 0.057(3) -0.0068(17) 0.0112(19) -0.0102(16)
C18 0.029(2) 0.045(2) 0.0311(19) -0.0086(16) -0.0038(14) -0.0138(16)
C33 0.069(3) 0.031(2) 0.042(2) -0.0154(17) 0.000(2) -0.018(2)
N30 0.058(3) 0.066(3) 0.0306(18) -0.0229(18) 0.0182(17) -0.016(2)
O4 0.069(3) 0.073(3) 0.065(3) 0.003(2) -0.008(2) -0.023(2)
O28 0.0177(12) 0.0256(13) 0.0165(11) -0.0061(8) -0.0016(8) -0.0052(9)
O6 0.0216(13) 0.0261(13) 0.0184(12) -0.0073(9) -0.0047(8) 0.0025(9)
O10 0.0214(13) 0.0251(13) 0.0221(12) -0.0103(9) -0.0030(8) -0.0005(9)
O29 0.0196(14) 0.0443(17) 0.0321(14) -0.0116(11) 0.0067(10) -0.0059(11)
N20 0.0193(16) 0.0414(19) 0.0365(17) -0.0090(14) 0.0004(12) -0.0070(13)
N3 0.0371(19) 0.0363(18) 0.0318(17) -0.0156(13) -0.0108(13) 0.0099(14)
N34 0.051(2) 0.0396(19) 0.0294(16) -0.0083(13) -0.0050(14) -0.0281(16)
N40 0.0288(18) 0.053(2) 0.046(2) -0.0340(17) -0.0039(14) -0.0067(15)
N35 0.044(2) 0.0353(18) 0.0394(18) -0.0079(14) -0.0055(15) -0.0258(15)
N41 0.0299(18) 0.045(2) 0.045(2) -0.0254(16) 0.0017(14) -0.0051(14)
N4 0.054(3) 0.070(3) 0.049(2) -0.029(2) -0.029(2) 0.028(2)
N37 0.060(3) 0.059(3) 0.061(3) -0.031(2) -0.034(2) -0.002(2)
O1S 0.066(3) 0.087(3) 0.090(3) -0.039(3) -0.015(2) -0.011(2)
N36 0.094(4) 0.059(3) 0.054(2) 0.012(2) -0.030(2) -0.053(3)
N38 0.051(3) 0.086(3) 0.065(3) -0.051(3) -0.015(2) -0.005(2)
C12 0.035(2) 0.044(2) 0.064(3) -0.011(2) -0.010(2) -0.0170(19)
C11 0.039(3) 0.051(3) 0.079(4) -0.017(2) -0.002(2) -0.023(2)
N10 0.091(4) 0.041(3) 0.095(4) -0.005(2) 0.026(3) -0.018(3)
C3S 0.081(5) 0.066(4) 0.089(5) -0.031(3) -0.003(4) -0.019(3)
N32 0.166(7) 0.082(4) 0.046(3) -0.033(3) 0.035(3) -0.052(4)
C4S 0.093(5) 0.075(4) 0.084(4) -0.025(3) -0.033(4) -0.032(4)
C37 0.062(4) 0.070(4) 0.072(4) -0.029(3) 0.014(3) -0.024(3)
C1S 0.090(6) 0.117(6) 0.060(4) -0.008(4) -0.012(4) 0.018(5)
C2S 0.30(2) 0.100(8) 0.108(8) 0.034(6) -0.019(10) -0.027(10)
C10 0.046(3) 0.0251(18) 0.037(2) -0.0016(15) 0.0175(18) -0.0099(16)
N42 0.043(2) 0.051(2) 0.095(3) -0.045(2) 0.003(2) -0.0097(19)
N39 0.119(6) 0.104(5) 0.064(3) -0.034(3) -0.042(4) 0.001(4)
N21 0.0215(16) 0.0355(18) 0.0430(19) -0.0014(14) -0.0017(13) -0.0097(13)
N22 0.034(2) 0.063(3) 0.062(3) -0.008(2) -0.0113(18) -0.0221(19)
O23 0.0166(12) 0.0264(13) 0.0205(12) -0.0076(9) -0.0035(8) -0.0059(9)
O27 0.0277(14) 0.0265(13) 0.0203(12) -0.0068(9) -0.0028(9) -0.0011(10)
Mn18 0.0295(8) 0.0310(8) 0.0315(8) -0.0130(3) -0.0105(2) -0.0066(3)
C38 0.107(7) 0.126(7) 0.074(5) 0.027(5) -0.011(5) -0.034(6)
N25A 0.010(8) 0.021(8) 0.044(11) -0.006(7) -0.013(7) -0.004(6)
N26A 0.046(13) 0.036(11) 0.020(9) 0.014(8) -0.015(9) -0.009(9)
O3B 0.13(3) 0.030(7) 0.044(8) -0.016(6) -0.017(10) 0.021(10)
N18 0.089(5) 0.203(8) 0.062(3) 0.011(4) -0.044(3) -0.076(5)
Mn1A 0.0128(15) 0.0184(14) 0.0195(14) -0.0030(10) -0.0013(10) -0.0035(10)
C1 0.049(3) 0.072(4) 0.069(3) -0.046(3) -0.007(2) -0.003(3)

loop_
_atom_type_symbol
_atom_type_description
_atom_type_scat_dispersion_real
_atom_type_scat_dispersion_imag
_atom_type_scat_source
N N 0.0061 0.0033 'International Tables Vol C Tables 4.2.6.8 and 6.1.1.4'
H H 0.0000 0.0000 'International Tables Vol C Tables 4.2.6.8 and 6.1.1.4'
O O 0.0106 0.0060 'International Tables Vol C Tables 4.2.6.8 and 6.1.1.4'
C C 0.0033 0.0016 'International Tables Vol C Tables 4.2.6.8 and 6.1.1.4'
Mn Mn 0.3368 0.7283 'International Tables Vol C Tables 4.2.6.8 and 6.1.1.4'

loop_
_geom_angle_atom_site_label_1
_geom_angle_atom_site_label_2
_geom_angle_atom_site_label_3
_geom_angle
_geom_angle_site_symmetry_1
_geom_angle_site_symmetry_3
_geom_angle_publ_flag
O6 Mn9 O9 93.72(10) . . ?
O6 Mn9 O19 178.34(10) . . ?
O9 Mn9 O19 87.33(9) . . ?
O6 Mn9 N16 86.30(11) . . ?
O9 Mn9 N16 177.14(11) . . ?
O19 Mn9 N16 92.58(11) . . ?
O6 Mn9 O28 98.95(9) . . ?
O9 Mn9 O28 99.13(8) . . ?
O19 Mn9 O28 82.13(9) . . ?
N16 Mn9 O28 83.68(10) . . ?
O6 Mn9 N5 83.83(10) . . ?
O9 Mn9 N5 81.88(9) . . ?
O19 Mn9 N5 95.06(10) . . ?
N16 Mn9 N5 95.28(11) . . ?
O28 Mn9 N5 176.95(10) . . ?
O16 Mn12 O25 172.70(10) . . ?
O16 Mn12 O15 84.82(10) . . ?
O25 Mn12 O15 97.62(10) . . ?
O16 Mn12 O26 98.56(10) . . ?
O25 Mn12 O26 88.74(10) . . ?
O15 Mn12 O26 72.89(9) . . ?
O16 Mn12 O24 77.86(9) . . ?
O25 Mn12 O24 95.82(9) . . ?
O15 Mn12 O24 136.82(9) . . ?
O26 Mn12 O24 148.33(9) . . ?
O16 Mn12 N23 102.58(10) . . ?
O25 Mn12 N23 79.17(10) . . ?
O15 Mn12 N23 146.62(10) . . ?
O26 Mn12 N23 73.83(10) . . ?
O24 Mn12 N23 76.29(10) . . ?
O16 Mn12 O22 102.76(9) . . ?
O25 Mn12 O22 71.53(8) . . ?
O15 Mn12 O22 73.69(8) . . ?
O26 Mn12 O22 138.16(9) . . ?
O24 Mn12 O22 72.13(8) . . ?
N23 Mn12 O22 133.78(9) . . ?
O23 Mn13 O25 173.08(10) . . ?
O23 Mn13 O22 94.02(9) . . ?
O25 Mn13 O22 79.39(9) . . ?
O23 Mn13 N24 96.68(12) . . ?
O25 Mn13 N24 89.99(12) . . ?
O22 Mn13 N24 169.08(12) . . ?
O23 Mn13 N12 83.49(10) . . ?
O25 Mn13 N12 93.70(10) . . ?
O22 Mn13 N12 84.43(9) . . ?
N24 Mn13 N12 98.93(13) . . ?
O23 Mn13 N27 80.55(10) . . ?
O25 Mn13 N27 100.51(11) . . ?
O22 Mn13 N27 82.65(9) . . ?
N24 Mn13 N27 96.93(13) . . ?
N12 Mn13 N27 158.65(10) . . ?
O22 Mn17 O28 89.88(9) . . ?
O22 Mn17 O30 177.87(9) . . ?
O28 Mn17 O30 90.01(10) . . ?
O22 Mn17 O24 86.33(9) . . ?
O28 Mn17 O24 176.12(10) . . ?
O30 Mn17 O24 93.74(10) . . ?
O22 Mn17 O17 93.96(9) . . ?
O28 Mn17 O17 96.30(9) . . ?
O30 Mn17 O17 83.94(9) . . ?
O24 Mn17 O17 83.11(9) . . ?
O22 Mn17 N27 84.96(9) . . ?
O28 Mn17 N27 85.05(10) . . ?
O30 Mn17 N27 97.14(10) . . ?
O24 Mn17 N27 95.47(10) . . ?
O17 Mn17 N27 178.28(10) . . ?
O7 Mn2 O5 179.23(11) . . ?
O7 Mn2 O6 86.29(10) . . ?
O5 Mn2 O6 93.07(10) . . ?
O7 Mn2 N2 96.86(11) . . ?
O5 Mn2 N2 83.79(11) . . ?
O6 Mn2 N2 176.14(11) . . ?
O7 Mn2 N5 101.12(11) . . ?
O5 Mn2 N5 79.24(10) . . ?
O6 Mn2 N5 83.83(10) . . ?
N2 Mn2 N5 93.34(12) . . ?
O7 Mn2 N8 102.32(11) . . ?
O5 Mn2 N8 77.12(10) . . ?
O6 Mn2 N8 80.13(11) . . ?
N2 Mn2 N8 101.30(12) . . ?
N5 Mn2 N8 150.53(10) . . ?
O15 Mn6 O9 176.85(10) . . ?
O15 Mn6 O22 85.61(9) . . ?
O9 Mn6 O22 95.19(9) . . ?
O15 Mn6 O10 93.55(10) . . ?
O9 Mn6 O10 85.51(9) . . ?
O22 Mn6 O10 177.19(9) . . ?
O15 Mn6 O12 85.83(9) . . ?
O9 Mn6 O12 97.03(9) . . ?
O22 Mn6 O12 99.57(8) . . ?
O10 Mn6 O12 83.03(9) . . ?
O15 Mn6 N12 87.89(10) . . ?
O9 Mn6 N12 89.19(9) . . ?
O22 Mn6 N12 82.72(9) . . ?
O10 Mn6 N12 94.58(10) . . ?
O12 Mn6 N12 173.12(9) . . ?
O23 Mn14 O31 176.07(12) . . ?
O23 Mn14 N34 92.50(11) . . ?
O31 Mn14 N34 89.50(12) . . ?
O23 Mn14 O28 100.28(9) . . ?
O31 Mn14 O28 78.05(10) . . ?
N34 Mn14 O28 166.30(12) . . ?
O23 Mn14 O19 79.62(9) . . ?
O31 Mn14 O19 96.56(10) . . ?
N34 Mn14 O19 107.26(13) . . ?
O28 Mn14 O19 80.15(9) . . ?
O23 Mn14 N27 76.98(10) . . ?
O31 Mn14 N27 106.05(11) . . ?
N34 Mn14 N27 99.11(13) . . ?
O28 Mn14 N27 79.19(9) . . ?
O19 Mn14 N27 145.26(9) . . ?
O2 Mn4 O11 95.31(13) . . ?
O2 Mn4 O5 87.39(12) . . ?
O11 Mn4 O5 173.67(11) . . ?
O2 Mn4 O12 175.99(12) . . ?
O11 Mn4 O12 80.71(10) . . ?
O5 Mn4 O12 96.52(10) . . ?
O2 Mn4 O10 100.87(10) . . ?
O11 Mn4 O10 105.96(10) . . ?
O5 Mn4 O10 79.06(9) . . ?
O12 Mn4 O10 80.81(9) . . ?
O2 Mn4 N8 104.44(11) . . ?
O11 Mn4 N8 98.31(12) . . ?
O5 Mn4 N8 75.45(10) . . ?
O12 Mn4 N8 75.81(10) . . ?
O10 Mn4 N8 142.87(10) . . ?
O27 Mn15 O32 90.69(11) . . ?
O27 Mn15 O31 172.29(10) . . ?
O32 Mn15 O31 95.68(12) . . ?
O27 Mn15 O28 95.29(10) . . ?
O32 Mn15 O28 157.69(11) . . ?
O31 Mn15 O28 77.19(9) . . ?
O27 Mn15 N33 107.69(11) . . ?
O32 Mn15 N33 77.15(12) . . ?
O31 Mn15 N33 78.05(12) . . ?
O28 Mn15 N33 120.88(10) . . ?
O27 Mn15 N16 81.83(10) . . ?
O32 Mn15 N16 81.67(11) . . ?
O31 Mn15 N16 94.78(11) . . ?
O28 Mn15 N16 77.96(9) . . ?
N33 Mn15 N16 156.75(11) . . ?
O23 Mn8 O8 161.51(9) . . ?
O23 Mn8 O18 88.38(10) . . ?
O8 Mn8 O18 104.49(10) . . ?
O23 Mn8 O9 91.00(8) . . ?
O8 Mn8 O9 72.11(8) . . ?
O18 Mn8 O9 158.43(8) . . ?
O23 Mn8 O19 73.78(8) . . ?
O8 Mn8 O19 106.67(9) . . ?
O18 Mn8 O19 128.47(9) . . ?
O9 Mn8 O19 71.65(8) . . ?
O23 Mn8 N15 119.65(10) . . ?
O8 Mn8 N15 77.26(10) . . ?
O18 Mn8 N15 74.19(10) . . ?
O9 Mn8 N15 124.02(9) . . ?
O19 Mn8 N15 74.00(9) . . ?
O1 Mn3 O8 96.39(12) . . ?
O1 Mn3 O5 85.01(11) . . ?
O8 Mn3 O5 177.77(10) . . ?
O1 Mn3 O9 178.84(12) . . ?
O8 Mn3 O9 84.77(10) . . ?
O5 Mn3 O9 93.84(9) . . ?
O1 Mn3 O10 104.05(10) . . ?
O8 Mn3 O10 103.80(9) . . ?
O5 Mn3 O10 77.49(9) . . ?
O9 Mn3 O10 75.55(8) . . ?
O1 Mn3 N5 99.09(10) . . ?
O8 Mn3 N5 100.15(11) . . ?
O5 Mn3 N5 77.89(10) . . ?
O9 Mn3 N5 80.77(9) . . ?
O10 Mn3 N5 144.32(9) . . ?
O27 Mn16 O29 176.63(10) . . ?
O27 Mn16 N30 96.26(15) . . ?
O29 Mn16 N30 87.05(16) . . ?
O27 Mn16 O17 99.63(10) . . ?
O29 Mn16 O17 77.21(10) . . ?
N30 Mn16 O17 161.18(15) . . ?
O27 Mn16 O30 82.45(10) . . ?
O29 Mn16 O30 95.68(10) . . ?
N30 Mn16 O30 113.63(14) . . ?
O17 Mn16 O30 78.62(8) . . ?
O27 Mn16 O20 80.67(10) . . ?
O29 Mn16 O20 99.46(11) . . ?
N30 Mn16 O20 98.87(14) . . ?
O17 Mn16 O20 74.01(8) . . ?
O30 Mn16 O20 144.72(8) . . ?
O12 Mn7 O20 177.14(10) . . ?
O12 Mn7 O17 92.83(9) . . ?
O20 Mn7 O17 84.62(10) . . ?
O12 Mn7 O6 90.75(9) . . ?
O20 Mn7 O6 88.27(10) . . ?
O17 Mn7 O6 96.83(9) . . ?
O12 Mn7 N8 86.30(10) . . ?
O20 Mn7 N8 96.24(11) . . ?
O17 Mn7 N8 179.10(11) . . ?
O6 Mn7 N8 82.97(11) . . ?
O12 Mn7 O14 81.84(10) . . ?
O20 Mn7 O14 99.04(10) . . ?
O17 Mn7 O14 81.38(9) . . ?
O6 Mn7 O14 172.25(9) . . ?
N8 Mn7 O14 98.71(11) . . ?
O16 Mn5 O13 94.25(11) . . ?
O16 Mn5 O11 172.68(11) . . ?
O13 Mn5 O11 89.60(12) . . ?
O16 Mn5 O12 97.95(9) . . ?
O13 Mn5 O12 138.18(10) . . ?
O11 Mn5 O12 75.11(10) . . ?
O16 Mn5 O14 79.29(9) . . ?
O13 Mn5 O14 146.59(11) . . ?
O11 Mn5 O14 100.82(11) . . ?
O12 Mn5 O14 75.18(9) . . ?
O16 Mn5 N11 109.09(11) . . ?
O13 Mn5 N11 76.56(12) . . ?
O11 Mn5 N11 77.86(12) . . ?
O12 Mn5 N11 134.50(11) . . ?
O14 Mn5 N11 74.82(12) . . ?
O16 Mn5 O15 71.56(9) . . ?
O13 Mn5 O15 74.30(9) . . ?
O11 Mn5 O15 103.61(10) . . ?
O12 Mn5 O15 72.05(8) . . ?
O14 Mn5 O15 131.89(8) . . ?
N11 Mn5 O15 150.80(11) . . ?
O27 Mn10 O7 165.98(9) . . ?
O27 Mn10 O6 94.51(8) . . ?
O7 Mn10 O6 71.96(8) . . ?
O27 Mn10 O21 86.12(10) . . ?
O7 Mn10 O21 103.76(10) . . ?
O6 Mn10 O21 150.51(10) . . ?
O27 Mn10 N19 115.68(10) . . ?
O7 Mn10 N19 76.78(10) . . ?
O6 Mn10 N19 128.07(10) . . ?
O21 Mn10 N19 76.64(11) . . ?
O27 Mn10 N16 78.28(10) . . ?
O7 Mn10 N16 93.40(10) . . ?
O6 Mn10 N16 70.93(9) . . ?
O21 Mn10 N16 80.40(9) . . ?
N19 Mn10 N16 151.91(11) . . ?
O27 Mn10 O20 74.21(9) . . ?
O7 Mn10 O20 105.04(10) . . ?
O6 Mn10 O20 75.86(8) . . ?
O21 Mn10 O20 131.92(9) . . ?
N19 Mn10 O20 73.57(10) . . ?
N16 Mn10 O20 134.49(9) . . ?
O16 Mn11 O29 178.47(11) . . ?
O16 Mn11 O17 100.23(10) . . ?
O29 Mn11 O17 78.91(10) . . ?
O16 Mn11 N20 94.17(12) . . ?
O29 Mn11 N20 86.68(13) . . ?
O17 Mn11 N20 165.58(12) . . ?
O16 Mn11 O14 78.49(10) . . ?
O29 Mn11 O14 102.55(11) . . ?
O17 Mn11 O14 79.61(9) . . ?
N20 Mn11 O14 104.25(12) . . ?
O16 Mn11 O24 74.64(9) . . ?
O29 Mn11 O24 103.91(10) . . ?
O17 Mn11 O24 77.59(8) . . ?
N20 Mn11 O24 105.79(11) . . ?
O14 Mn11 O24 140.70(9) . . ?
O3B Mn1 O2 108.9(11) . . ?
O3B Mn1 O3A 28.4(10) . . ?
O2 Mn1 O3A 135.38(17) . . ?
O3B Mn1 N2 96.3(5) . . ?
O2 Mn1 N2 122.45(12) . . ?
O3A Mn1 N2 86.55(13) . . ?
O3B Mn1 O1 127.2(9) . . ?
O2 Mn1 O1 102.79(10) . . ?
O3A Mn1 O1 103.66(17) . . ?
N2 Mn1 O1 100.94(11) . . ?
O3B Mn1 O5 162.1(5) . . ?
O2 Mn1 O5 71.95(10) . . ?
O3A Mn1 O5 152.09(16) . . ?
N2 Mn1 O5 69.77(9) . . ?
O1 Mn1 O5 68.21(9) . . ?
O3B Mn1 O4 54.7(10) . . ?
O2 Mn1 O4 72.76(13) . . ?
O3A Mn1 O4 79.35(19) . . ?
N2 Mn1 O4 82.58(15) . . ?
O1 Mn1 O4 175.43(13) . . ?
O5 Mn1 O4 110.71(14) . . ?
O3B Mn1 N1 73.3(4) . . ?
O2 Mn1 N1 76.69(12) . . ?
O3A Mn1 N1 76.69(13) . . ?
N2 Mn1 N1 160.74(13) . . ?
O1 Mn1 N1 74.40(12) . . ?
O5 Mn1 N1 123.19(10) . . ?
O4 Mn1 N1 103.23(16) . . ?
Mn7 O12 Mn4 112.07(11) . . ?
Mn7 O12 Mn5 107.71(10) . . ?
Mn4 O12 Mn5 97.87(9) . . ?
Mn7 O12 Mn6 130.40(11) . . ?
Mn4 O12 Mn6 100.11(9) . . ?
Mn5 O12 Mn6 103.87(9) . . ?
Mn17 O22 Mn6 138.15(11) . . ?
Mn17 O22 Mn13 108.06(10) . . ?
Mn6 O22 Mn13 108.54(10) . . ?
Mn17 O22 Mn12 100.65(9) . . ?
Mn6 O22 Mn12 94.00(8) . . ?
Mn13 O22 Mn12 97.53(8) . . ?
N29 N28 N27 178.4(4) . . ?
Mn6 O9 Mn9 128.53(12) . . ?
Mn6 O9 Mn3 105.80(10) . . ?
Mn9 O9 Mn3 110.68(10) . . ?
Mn6 O9 Mn8 107.41(9) . . ?
Mn9 O9 Mn8 101.78(10) . . ?
Mn3 O9 Mn8 98.50(9) . . ?
Mn6 O15 Mn18 147.47(13) . . ?
Mn6 O15 Mn12 105.71(10) . . ?
Mn18 O15 Mn12 104.83(11) . . ?
Mn6 O15 Mn5 98.25(9) . . ?
Mn18 O15 Mn5 93.35(9) . . ?
Mn12 O15 Mn5 88.77(8) . . ?
Mn12 O16 Mn5 114.83(12) . . ?
Mn12 O16 Mn11 116.01(12) . . ?
Mn5 O16 Mn11 110.99(11) . . ?
Mn11 O17 Mn7 106.63(11) . . ?
Mn11 O17 Mn16 99.95(10) . . ?
Mn7 O17 Mn16 105.17(10) . . ?
Mn11 O17 Mn17 103.92(10) . . ?
Mn7 O17 Mn17 137.17(12) . . ?
Mn16 O17 Mn17 98.25(10) . . ?
O19 C16 C15 109.4(3) . . ?
O19 C16 H16A 109.8 . . ?
C15 C16 H16A 109.8 . . ?
O19 C16 H16B 109.8 . . ?
C15 C16 H16B 109.8 . . ?
H16A C16 H16B 108.2 . . ?
Mn2 O5 Mn4 120.97(12) . . ?
Mn2 O5 Mn3 114.93(13) . . ?
Mn4 O5 Mn3 113.75(11) . . ?
Mn2 O5 Mn1 103.28(10) . . ?
Mn4 O5 Mn1 96.64(10) . . ?
Mn3 O5 Mn1 102.58(10) . . ?
Mn2 O5 Mn1A 103.15(12) . . ?
Mn4 O5 Mn1A 109.16(13) . . ?
Mn3 O5 Mn1A 88.86(12) . . ?
Mn1 O5 Mn1A 15.53(6) . . ?
C26 O24 Mn17 127.1(2) . . ?
C26 O24 Mn12 114.72(19) . . ?
Mn17 O24 Mn12 100.33(10) . . ?
C26 O24 Mn11 121.44(19) . . ?
Mn17 O24 Mn11 95.21(8) . . ?
Mn12 O24 Mn11 90.32(8) . . ?
O20 C24 C23 109.2(3) . . ?
O20 C24 H24A 109.8 . . ?
C23 C24 H24A 109.8 . . ?
O20 C24 H24B 109.8 . . ?
C23 C24 H24B 109.8 . . ?
H24A C24 H24B 108.3 . . ?
C32 O30 Mn17 129.1(2) . . ?
C32 O30 Mn16 129.8(2) . . ?
Mn17 O30 Mn16 97.19(9) . . ?
N13 N12 Mn13 112.0(2) . . ?
N13 N12 Mn6 107.6(2) . . ?
Mn13 N12 Mn6 84.12(9) . . ?
O30 C32 C31 109.9(3) . . ?
O30 C32 H32A 109.7 . . ?
C31 C32 H32A 109.7 . . ?
O30 C32 H32B 109.7 . . ?
C31 C32 H32B 109.7 . . ?
H32A C32 H32B 108.2 . . ?
C10 O14 Mn7 130.3(3) . . ?
C10 O14 Mn5 117.3(2) . . ?
Mn7 O14 Mn5 95.16(9) . . ?
C10 O14 Mn11 121.8(2) . . ?
Mn7 O14 Mn11 92.36(9) . . ?
Mn5 O14 Mn11 90.31(9) . . ?
N17 N16 Mn9 128.9(3) . . ?
N17 N16 Mn10 123.6(2) . . ?
Mn9 N16 Mn10 97.36(12) . . ?
N17 N16 Mn15 113.4(3) . . ?
Mn9 N16 Mn15 95.84(11) . . ?
Mn10 N16 Mn15 87.52(10) . . ?
C28 O25 Mn12 115.52(18) . . ?
C28 O25 Mn13 132.89(19) . . ?
Mn12 O25 Mn13 111.48(10) . . ?
C14 O8 Mn3 124.5(2) . . ?
C14 O8 Mn8 115.1(2) . . ?
Mn3 O8 Mn8 104.50(10) . . ?
C18 O18 Mn8 111.8(2) . . ?
C24 O20 Mn7 127.6(2) . . ?
C24 O20 Mn16 121.7(2) . . ?
Mn7 O20 Mn16 95.96(9) . . ?
C24 O20 Mn10 114.7(2) . . ?
Mn7 O20 Mn10 98.29(10) . . ?
Mn16 O20 Mn10 90.53(9) . . ?
N28 N27 Mn17 141.4(3) . . ?
N28 N27 Mn13 125.3(2) . . ?
Mn17 N27 Mn13 84.33(9) . . ?
N28 N27 Mn14 120.6(2) . . ?
Mn17 N27 Mn14 84.11(9) . . ?
Mn13 N27 Mn14 82.17(9) . . ?
C20 O7 Mn2 130.1(2) . . ?
C20 O7 Mn10 114.5(2) . . ?
Mn2 O7 Mn10 101.59(10) . . ?
C16 O19 Mn9 124.9(2) . . ?
C16 O19 Mn14 120.2(2) . . ?
Mn9 O19 Mn14 98.15(10) . . ?
C16 O19 Mn8 115.60(19) . . ?
Mn9 O19 Mn8 99.23(9) . . ?
Mn14 O19 Mn8 92.37(8) . . ?
N18 N17 N16 166.8(7) . . ?
N10 N9 N8 178.8(6) . . ?
C8 O11 Mn4 136.6(3) . . ?
C8 O11 Mn5 117.7(2) . . ?
Mn4 O11 Mn5 105.19(12) . . ?
N6 N5 Mn2 114.6(2) . . ?
N6 N5 Mn9 141.0(3) . . ?
Mn2 N5 Mn9 83.23(10) . . ?
N6 N5 Mn3 127.3(2) . . ?
Mn2 N5 Mn3 86.90(10) . . ?
Mn9 N5 Mn3 85.89(9) . . ?
N9 N8 Mn7 131.0(3) . . ?
N9 N8 Mn2 130.4(3) . . ?
Mn7 N8 Mn2 90.37(12) . . ?
N9 N8 Mn4 118.9(3) . . ?
Mn7 N8 Mn4 85.59(10) . . ?
Mn2 N8 Mn4 85.26(10) . . ?
C34 O31 Mn14 125.8(2) . . ?
C34 O31 Mn15 117.4(2) . . ?
Mn14 O31 Mn15 103.48(11) . . ?
O24 C26 C25 108.3(3) . . ?
O24 C26 H26A 110.0 . . ?
C25 C26 H26A 110.0 . . ?
O24 C26 H26B 110.0 . . ?
C25 C26 H26B 110.0 . . ?
H26A C26 H26B 108.4 . . ?
C6 O1 Mn1A 115.5(3) . . ?
C6 O1 Mn3 127.1(3) . . ?
Mn1A O1 Mn3 108.52(16) . . ?
C6 O1 Mn1 114.2(2) . . ?
Mn1A O1 Mn1 9.97(10) . . ?
Mn3 O1 Mn1 104.16(12) . . ?
C15 N15 C13 112.6(3) . . ?
C15 N15 C17 110.1(3) . . ?
C13 N15 C17 110.3(3) . . ?
C15 N15 Mn8 107.2(2) . . ?
C13 N15 Mn8 106.3(2) . . ?
C17 N15 Mn8 110.2(2) . . ?
C30 O26 Mn18 135.4(2) . . ?
C30 O26 Mn12 121.6(2) . . ?
Mn18 O26 Mn12 100.52(11) . . ?
C12 O13 Mn5 111.8(3) . . ?
C12 O13 Mn18 126.6(2) . . ?
Mn5 O13 Mn18 107.14(11) . . ?
C36 O32 Mn15 111.6(3) . . ?
C22 O21 Mn10 108.7(2) . . ?
C2 O2 Mn4 126.6(3) . . ?
C2 O2 Mn1 117.1(3) . . ?
Mn4 O2 Mn1 103.43(14) . . ?
C25 N23 C29 111.5(3) . . ?
C25 N23 C27 109.8(3) . . ?
C29 N23 C27 111.4(3) . . ?
C25 N23 Mn12 109.8(2) . . ?
C29 N23 Mn12 107.2(2) . . ?
C27 N23 Mn12 107.0(2) . . ?
N3 N2 Mn2 128.8(3) . . ?
N3 N2 Mn1 128.2(2) . . ?
Mn2 N2 Mn1 102.35(12) . . ?
N3 N2 Mn1A 123.9(3) . . ?
Mn2 N2 Mn1A 102.28(14) . . ?
Mn1 N2 Mn1A 15.90(7) . . ?
N14 N13 N12 177.2(4) . . ?
N24 N25B N26B 178.9(5) . . ?
C7 N11 C9 112.1(4) . . ?
C7 N11 C11 111.5(4) . . ?
C9 N11 C11 115.7(4) . . ?
C7 N11 Mn5 104.6(3) . . ?
C9 N11 Mn5 107.5(2) . . ?
C11 N11 Mn5 104.5(2) . . ?
C23 N19 C19 111.1(3) . . ?
C23 N19 C21 111.0(3) . . ?
C19 N19 C21 111.6(3) . . ?
C23 N19 Mn10 108.2(2) . . ?
C19 N19 Mn10 107.5(2) . . ?
C21 N19 Mn10 107.2(2) . . ?
C31 N33 C35 110.7(3) . . ?
C31 N33 C33 112.8(3) . . ?
C35 N33 C33 110.4(3) . . ?
C31 N33 Mn15 114.4(2) . . ?
C35 N33 Mn15 105.6(2) . . ?
C33 N33 Mn15 102.5(2) . . ?
N15 C13 C14 111.2(3) . . ?
N15 C13 H13A 109.4 . . ?
C14 C13 H13A 109.4 . . ?
N15 C13 H13B 109.4 . . ?
C14 C13 H13B 109.4 . . ?
H13A C13 H13B 108.0 . . ?
N7 N6 N5 178.4(4) . . ?
O1 C6 C5 111.7(4) . . ?
O1 C6 H6A 109.3 . . ?
C5 C6 H6A 109.3 . . ?
O1 C6 H6B 109.3 . . ?
C5 C6 H6B 109.3 . . ?
H6A C6 H6B 107.9 . . ?
N33 C35 C36 108.4(3) . . ?
N33 C35 H35A 110.0 . . ?
C36 C35 H35A 110.0 . . ?
N33 C35 H35B 110.0 . . ?
C36 C35 H35B 110.0 . . ?
H35A C35 H35B 108.4 . . ?
N15 C15 C16 112.9(3) . . ?
N15 C15 H15A 109.0 . . ?
C16 C15 H15A 109.0 . . ?
N15 C15 H15B 109.0 . . ?
C16 C15 H15B 109.0 . . ?
H15A C15 H15B 107.8 . . ?
N23 C27 C28 110.8(3) . . ?
N23 C27 H27A 109.5 . . ?
C28 C27 H27A 109.5 . . ?
N23 C27 H27B 109.5 . . ?
C28 C27 H27B 109.5 . . ?
H27A C27 H27B 108.1 . . ?
N23 C25 C26 110.6(3) . . ?
N23 C25 H25A 109.5 . . ?
C26 C25 H25A 109.5 . . ?
N23 C25 H25B 109.5 . . ?
C26 C25 H25B 109.5 . . ?
H25A C25 H25B 108.1 . . ?
C5 N1 C3 114.3(4) . . ?
C5 N1 C1 110.0(4) . . ?
C3 N1 C1 108.3(4) . . ?
C5 N1 Mn1 110.9(3) . . ?
C3 N1 Mn1 109.3(2) . . ?
C1 N1 Mn1 103.5(3) . . ?
C5 N1 Mn1A 99.7(3) . . ?
C3 N1 Mn1A 106.5(3) . . ?
C1 N1 Mn1A 118.1(3) . . ?
Mn1 N1 Mn1A 15.39(6) . . ?
N1 C5 C6 112.3(4) . . ?
N1 C5 H5A 109.2 . . ?
C6 C5 H5A 109.2 . . ?
N1 C5 H5B 109.2 . . ?
C6 C5 H5B 109.2 . . ?
H5A C5 H5B 107.9 . . ?
C4 O3A Mn1A 114.5(3) . . ?
C4 O3A Mn1 108.8(3) . . ?
Mn1A O3A Mn1 16.21(7) . . ?
O25 C28 C27 106.4(3) . . ?
O25 C28 H28A 110.4 . . ?
C27 C28 H28A 110.4 . . ?
O25 C28 H28B 110.4 . . ?
C27 C28 H28B 110.4 . . ?
H28A C28 H28B 108.6 . . ?
N19 C19 C20 111.2(3) . . ?
N19 C19 H19A 109.4 . . ?
C20 C19 H19A 109.4 . . ?
N19 C19 H19B 109.4 . . ?
C20 C19 H19B 109.4 . . ?
H19A C19 H19B 108.0 . . ?
N25B N24 N25A 41.0(7) . . ?
N25B N24 Mn13 125.3(3) . . ?
N25A N24 Mn13 120.9(8) . . ?
N19 C23 C24 112.5(3) . . ?
N19 C23 H23A 109.1 . . ?
C24 C23 H23A 109.1 . . ?
N19 C23 H23B 109.1 . . ?
C24 C23 H23B 109.1 . . ?
H23A C23 H23B 107.8 . . ?
N32 N31 N30 175.1(5) . . ?
O7 C20 C19 110.1(3) . . ?
O7 C20 H20A 109.6 . . ?
C19 C20 H20A 109.6 . . ?
O7 C20 H20B 109.6 . . ?
C19 C20 H20B 109.6 . . ?
H20A C20 H20B 108.2 . . ?
N15 C17 C18 110.4(3) . . ?
N15 C17 H17A 109.6 . . ?
C18 C17 H17A 109.6 . . ?
N15 C17 H17B 109.6 . . ?
C18 C17 H17B 109.6 . . ?
H17A C17 H17B 108.1 . . ?
O8 C14 C13 110.8(3) . . ?
O8 C14 H14A 109.5 . . ?
C13 C14 H14A 109.5 . . ?
O8 C14 H14B 109.5 . . ?
C13 C14 H14B 109.5 . . ?
H14A C14 H14B 108.1 . . ?
O2 C2 C1 112.7(4) . . ?
O2 C2 H2A 109.0 . . ?
C1 C2 H2A 109.0 . . ?
O2 C2 H2B 109.0 . . ?
C1 C2 H2B 109.0 . . ?
H2A C2 H2B 107.8 . . ?
O3B C4 O3A 43.4(13) . . ?
O3B C4 C3 111.9(7) . . ?
O3A C4 C3 111.4(4) . . ?
O3B C4 H4A 137.1 . . ?
O3A C4 H4A 109.4 . . ?
C3 C4 H4A 109.4 . . ?
O3B C4 H4B 68.7 . . ?
O3A C4 H4B 109.4 . . ?
C3 C4 H4B 109.4 . . ?
H4A C4 H4B 108.0 . . ?
O26 C30 C29 107.4(3) . . ?
O26 C30 H30A 110.2 . . ?
C29 C30 H30A 110.2 . . ?
O26 C30 H30B 110.2 . . ?
C29 C30 H30B 110.2 . . ?
H30A C30 H30B 108.5 . . ?
N23 C29 C30 110.1(3) . . ?
N23 C29 H29A 109.6 . . ?
C30 C29 H29A 109.6 . . ?
N23 C29 H29B 109.6 . . ?
C30 C29 H29B 109.6 . . ?
H29A C29 H29B 108.1 . . ?
N19 C21 C22 110.9(3) . . ?
N19 C21 H21A 109.5 . . ?
C22 C21 H21A 109.5 . . ?
N19 C21 H21B 109.5 . . ?
C22 C21 H21B 109.5 . . ?
H21A C21 H21B 108.0 . . ?
N33 C31 C32 113.1(3) . . ?
N33 C31 H31A 109.0 . . ?
C32 C31 H31A 109.0 . . ?
N33 C31 H31B 109.0 . . ?
C32 C31 H31B 109.0 . . ?
H31A C31 H31B 107.8 . . ?
O11 C8 C7 108.4(3) . . ?
O11 C8 H8A 110.0 . . ?
C7 C8 H8A 110.0 . . ?
O11 C8 H8B 110.0 . . ?
C7 C8 H8B 110.0 . . ?
H8A C8 H8B 108.4 . . ?
N11 C7 C8 110.7(3) . . ?
N11 C7 H7A 109.5 . . ?
C8 C7 H7A 109.5 . . ?
N11 C7 H7B 109.5 . . ?
C8 C7 H7B 109.5 . . ?
H7A C7 H7B 108.1 . . ?
O31 C34 C33 108.5(3) . . ?
O31 C34 H34A 110.0 . . ?
C33 C34 H34A 110.0 . . ?
O31 C34 H34B 110.0 . . ?
C33 C34 H34B 110.0 . . ?
H34A C34 H34B 108.4 . . ?
N1 C3 C4 113.2(4) . . ?
N1 C3 H3A 108.9 . . ?
C4 C3 H3A 108.9 . . ?
N1 C3 H3B 108.9 . . ?
C4 C3 H3B 108.9 . . ?
H3A C3 H3B 107.8 . . ?
O32 C36 C35 110.3(3) . . ?
O32 C36 H36A 109.6 . . ?
C35 C36 H36A 109.6 . . ?
O32 C36 H36B 109.6 . . ?
C35 C36 H36B 109.6 . . ?
H36A C36 H36B 108.1 . . ?
O21 C22 C21 106.9(3) . . ?
O21 C22 H22A 110.3 . . ?
C21 C22 H22A 110.3 . . ?
O21 C22 H22B 110.3 . . ?
C21 C22 H22B 110.3 . . ?
H22A C22 H22B 108.6 . . ?
N11 C9 C10 109.9(3) . . ?
N11 C9 H9A 109.7 . . ?
C10 C9 H9A 109.7 . . ?
N11 C9 H9B 109.7 . . ?
C10 C9 H9B 109.7 . . ?
H9A C9 H9B 108.2 . . ?
O18 C18 C17 106.6(3) . . ?
O18 C18 H18A 110.4 . . ?
C17 C18 H18A 110.4 . . ?
O18 C18 H18B 110.4 . . ?
C17 C18 H18B 110.4 . . ?
H18A C18 H18B 108.6 . . ?
N33 C33 C34 109.6(4) . . ?
N33 C33 H33A 109.8 . . ?
C34 C33 H33A 109.8 . . ?
N33 C33 H33B 109.8 . . ?
C34 C33 H33B 109.8 . . ?
H33A C33 H33B 108.2 . . ?
N31 N30 Mn16 137.2(4) . . ?
C38 O4 Mn1 129.9(4) . . ?
Mn17 O28 Mn14 110.32(10) . . ?
Mn17 O28 Mn15 111.61(11) . . ?
Mn14 O28 Mn15 101.28(10) . . ?
Mn17 O28 Mn9 128.64(11) . . ?
Mn14 O28 Mn9 99.06(9) . . ?
Mn15 O28 Mn9 102.25(9) . . ?
Mn9 O6 Mn2 109.06(11) . . ?
Mn9 O6 Mn7 133.98(12) . . ?
Mn2 O6 Mn7 106.35(11) . . ?
Mn9 O6 Mn10 104.44(11) . . ?
Mn2 O6 Mn10 99.65(9) . . ?
Mn7 O6 Mn10 97.51(9) . . ?
Mn6 O10 Mn4 95.47(9) . . ?
Mn6 O10 Mn3 93.03(9) . . ?
Mn4 O10 Mn3 89.70(8) . . ?
C37 O29 Mn11 126.8(3) . . ?
C37 O29 Mn16 120.0(3) . . ?
Mn11 O29 Mn16 103.78(11) . . ?
N21 N20 Mn11 131.1(3) . . ?
N4 N3 N2 177.6(4) . . ?
N35 N34 Mn14 123.7(2) . . ?
N41 N40 Mn18 120.5(3) . . ?
N36 N35 N34 175.5(4) . . ?
N42 N41 N40 176.7(4) . . ?
N38 N37 Mn18 125.5(4) . . ?
C3S O1S C1S 108.7(6) . . ?
N37 N38 N39 175.8(6) . . ?
O13 C12 C11 110.7(4) . . ?
O13 C12 H12A 109.5 . . ?
C11 C12 H12A 109.5 . . ?
O13 C12 H12B 109.5 . . ?
C11 C12 H12B 109.5 . . ?
H12A C12 H12B 108.1 . . ?
C12 C11 N11 111.6(4) . . ?
C12 C11 H11A 109.3 . . ?
N11 C11 H11A 109.3 . . ?
C12 C11 H11B 109.3 . . ?
N11 C11 H11B 109.3 . . ?
H11A C11 H11B 108.0 . . ?
O1S C3S C4S 107.2(5) . . ?
O1S C3S H6S 110.3 . . ?
C4S C3S H6S 110.3 . . ?
O1S C3S H7S 110.3 . . ?
C4S C3S H7S 110.3 . . ?
H6S C3S H7S 108.5 . . ?
C3S C4S H8S 109.5 . . ?
C3S C4S H9S 109.5 . . ?
H8S C4S H9S 109.5 . . ?
C3S C4S H11S 109.5 . . ?
H8S C4S H11S 109.5 . . ?
H9S C4S H11S 109.5 . . ?
O29 C37 H37A 109.5 . . ?
O29 C37 H37B 109.5 . . ?
H37A C37 H37B 109.5 . . ?
O29 C37 H37C 109.5 . . ?
H37A C37 H37C 109.5 . . ?
H37B C37 H37C 109.5 . . ?
O1S C1S C2S 101.5(7) . . ?
O1S C1S H2S 111.5 . . ?
C2S C1S H2S 111.5 . . ?
O1S C1S H1S 111.5 . . ?
C2S C1S H1S 111.5 . . ?
H2S C1S H1S 109.3 . . ?
C1S C2S H4S 109.5 . . ?
C1S C2S H3S 109.5 . . ?
H4S C2S H3S 109.5 . . ?
C1S C2S H5S 109.5 . . ?
H4S C2S H5S 109.5 . . ?
H3S C2S H5S 109.5 . . ?
O14 C10 C9 109.8(3) . . ?
O14 C10 H10A 109.7 . . ?
C9 C10 H10A 109.7 . . ?
O14 C10 H10B 109.7 . . ?
C9 C10 H10B 109.7 . . ?
H10A C10 H10B 108.2 . . ?
N22 N21 N20 176.4(4) . . ?
Mn13 O23 Mn14 117.44(12) . . ?
Mn13 O23 Mn8 117.05(11) . . ?
Mn14 O23 Mn8 114.06(11) . . ?
Mn16 O27 Mn15 123.47(13) . . ?
Mn16 O27 Mn10 114.58(12) . . ?
Mn15 O27 Mn10 112.06(12) . . ?
O5S C8S O6S 38.0(10) . . ?
O26 Mn18 O15 80.97(10) . . ?
O26 Mn18 N37 95.11(15) . . ?
O15 Mn18 N37 172.22(16) . . ?
O26 Mn18 N40 169.59(13) . . ?
O15 Mn18 N40 91.85(11) . . ?
N37 Mn18 N40 91.10(16) . . ?
O26 Mn18 O13 91.18(11) . . ?
O15 Mn18 O13 84.68(9) . . ?
N37 Mn18 O13 102.20(16) . . ?
N40 Mn18 O13 95.68(13) . . ?
O4 C38 H38A 109.5 . . ?
O4 C38 H38B 109.5 . . ?
H38A C38 H38B 109.5 . . ?
O4 C38 H38C 109.5 . . ?
H38A C38 H38C 109.5 . . ?
H38B C38 H38C 109.5 . . ?
N26A N25A N24 155(2) . . ?
C4 O3B Mn1 121.0(12) . . ?
C4 O3B Mn1A 110.6(13) . . ?
Mn1 O3B Mn1A 15.16(19) . . ?
O1 Mn1A O3A 126.2(2) . . ?
O1 Mn1A N2 120.13(19) . . ?
O3A Mn1A N2 87.06(16) . . ?
O1 Mn1A O3B 144.0(6) . . ?
O3A Mn1A O3B 27.3(8) . . ?
N2 Mn1A O3B 89.2(4) . . ?
O1 Mn1A O5 76.94(14) . . ?
O3A Mn1A O5 154.17(19) . . ?
N2 Mn1A O5 69.56(12) . . ?
O3B Mn1A O5 136.8(8) . . ?
O1 Mn1A N1 83.83(16) . . ?
O3A Mn1A N1 76.56(17) . . ?
N2 Mn1A N1 156.02(19) . . ?
O3B Mn1A N1 68.3(4) . . ?
O5 Mn1A N1 121.51(15) . . ?
C2 C1 N1 111.5(4) . . ?
C2 C1 H1A 109.3 . . ?
N1 C1 H1A 109.3 . . ?
C2 C1 H1B 109.3 . . ?
N1 C1 H1B 109.3 . . ?
H1A C1 H1B 108.0 . . ?
C12S O10S H10S 109.5 . . ?
O10S C12S H12C 113.9 . . ?
O10S C12S H12D 118.0 . . ?
H12C C12S H12D 93.7 . . ?
O10S C12S H12E 126.4 . . ?
H12C C12S H12E 96.6 . . ?
H12D C12S H12E 101.6 . . ?

loop_
_geom_bond_atom_site_label_1
_geom_bond_atom_site_label_2
_geom_bond_distance
_geom_bond_site_symmetry_2
_geom_bond_publ_flag
Mn9 O6 1.899(2) . ?
Mn9 O9 1.937(2) . ?
Mn9 O19 1.952(2) . ?
Mn9 N16 1.974(3) . ?
Mn9 O28 2.203(2) . ?
Mn9 N5 2.343(3) . ?
Mn12 O16 1.890(2) . ?
Mn12 O25 1.930(2) . ?
Mn12 O15 2.007(2) . ?
Mn12 O26 2.153(2) . ?
Mn12 O24 2.223(2) . ?
Mn12 N23 2.246(3) . ?
Mn12 O22 2.286(2) . ?
Mn13 O23 1.845(2) . ?
Mn13 O25 1.934(2) . ?
Mn13 O22 1.950(2) . ?
Mn13 N24 1.966(3) . ?
Mn13 N12 2.310(3) . ?
Mn13 N27 2.344(3) . ?
Mn17 O22 1.900(2) . ?
Mn17 O28 1.913(2) . ?
Mn17 O30 1.916(2) . ?
Mn17 O24 1.980(2) . ?
Mn17 O17 2.094(2) . ?
Mn17 N27 2.299(3) . ?
Mn2 O7 1.874(2) . ?
Mn2 O5 1.904(2) . ?
Mn2 O6 1.913(2) . ?
Mn2 N2 1.991(3) . ?
Mn2 N5 2.332(3) . ?
Mn2 N8 2.418(3) . ?
Mn6 O15 1.872(2) . ?
Mn6 O9 1.918(2) . ?
Mn6 O22 1.930(2) . ?
Mn6 O10 1.951(2) . ?
Mn6 O12 2.144(2) . ?
Mn6 N12 2.390(3) . ?
Mn14 O23 1.857(2) . ?
Mn14 O31 1.945(2) . ?
Mn14 N34 1.956(3) . ?
Mn14 O28 1.981(2) . ?
Mn14 O19 2.256(2) . ?
Mn14 N27 2.469(3) . ?
Mn4 O2 1.872(3) . ?
Mn4 O11 1.891(3) . ?
Mn4 O5 1.909(3) . ?
Mn4 O12 1.920(2) . ?
Mn4 O10 2.255(2) . ?
Mn4 N8 2.481(3) . ?
Mn15 O27 1.850(2) . ?
Mn15 O32 1.959(3) . ?
Mn15 O31 1.969(3) . ?
Mn15 O28 1.994(2) . ?
Mn15 N33 2.394(3) . ?
Mn15 N16 2.413(3) . ?
Mn8 O23 2.080(2) . ?
Mn8 O8 2.155(3) . ?
Mn8 O18 2.260(3) . ?
Mn8 O9 2.263(2) . ?
Mn8 O19 2.324(2) . ?
Mn8 N15 2.334(3) . ?
Mn3 O1 1.886(3) . ?
Mn3 O8 1.896(2) . ?
Mn3 O5 1.928(2) . ?
Mn3 O9 1.963(2) . ?
Mn3 O10 2.302(2) . ?
Mn3 N5 2.366(3) . ?
Mn16 O27 1.836(3) . ?
Mn16 O29 1.941(3) . ?
Mn16 N30 1.965(3) . ?
Mn16 O17 2.014(2) . ?
Mn16 O30 2.217(2) . ?
Mn16 O20 2.318(2) . ?
Mn7 O12 1.868(2) . ?
Mn7 O20 1.923(2) . ?
Mn7 O17 1.967(2) . ?
Mn7 O6 2.121(2) . ?
Mn7 N8 2.128(3) . ?
Mn7 O14 2.143(3) . ?
Mn5 O16 1.892(2) . ?
Mn5 O13 1.925(3) . ?
Mn5 O11 1.935(3) . ?
Mn5 O12 2.108(2) . ?
Mn5 O14 2.210(3) . ?
Mn5 N11 2.354(3) . ?
Mn5 O15 2.519(2) . ?
Mn10 O27 2.117(2) . ?
Mn10 O7 2.195(3) . ?
Mn10 O6 2.214(2) . ?
Mn10 O21 2.219(3) . ?
Mn10 N19 2.309(3) . ?
Mn10 N16 2.349(3) . ?
Mn10 O20 2.369(3) . ?
Mn11 O16 1.919(2) . ?
Mn11 O29 1.926(3) . ?
Mn11 O17 1.959(2) . ?
Mn11 N20 1.961(3) . ?
Mn11 O14 2.220(2) . ?
Mn11 O24 2.331(2) . ?
Mn1 O3B 2.013(13) . ?
Mn1 O2 2.141(3) . ?
Mn1 O3A 2.219(4) . ?
Mn1 N2 2.248(3) . ?
Mn1 O1 2.296(3) . ?
Mn1 O5 2.301(2) . ?
Mn1 O4 2.303(4) . ?
Mn1 N1 2.306(3) . ?
N28 N29 1.160(4) . ?
N28 N27 1.198(4) . ?
O15 Mn18 1.921(2) . ?
C16 O19 1.441(4) . ?
C16 C15 1.510(5) . ?
C16 H16A 0.9900 . ?
C16 H16B 0.9900 . ?
O5 Mn1A 2.308(4) . ?
O24 C26 1.420(4) . ?
C24 O20 1.417(4) . ?
C24 C23 1.525(5) . ?
C24 H24A 0.9900 . ?
C24 H24B 0.9900 . ?
O30 C32 1.409(4) . ?
N12 N13 1.207(4) . ?
C32 C31 1.514(5) . ?
C32 H32A 0.9900 . ?
C32 H32B 0.9900 . ?
O14 C10 1.411(4) . ?
N16 N17 1.318(5) . ?
O25 C28 1.441(4) . ?
O8 C14 1.427(4) . ?
O18 C18 1.445(4) . ?
O7 C20 1.424(4) . ?
N17 N18 1.187(7) . ?
N9 N10 1.153(6) . ?
N9 N8 1.229(5) . ?
O11 C8 1.428(4) . ?
N5 N6 1.208(4) . ?
O31 C34 1.436(5) . ?
C26 C25 1.538(5) . ?
C26 H26A 0.9900 . ?
C26 H26B 0.9900 . ?
O1 C6 1.407(4) . ?
O1 Mn1A 1.782(4) . ?
N15 C15 1.476(5) . ?
N15 C13 1.478(5) . ?
N15 C17 1.480(5) . ?
O26 C30 1.407(4) . ?
O26 Mn18 1.889(3) . ?
O13 C12 1.417(5) . ?
O13 Mn18 2.120(3) . ?
O32 C36 1.448(5) . ?
O21 C22 1.426(5) . ?
O2 C2 1.403(5) . ?
N23 C25 1.474(5) . ?
N23 C29 1.482(4) . ?
N23 C27 1.500(4) . ?
N2 N3 1.219(4) . ?
N2 Mn1A 2.253(4) . ?
N13 N14 1.146(4) . ?
N25B N24 1.147(5) . ?
N25B N26B 1.173(5) . ?
N11 C7 1.464(6) . ?
N11 C9 1.477(6) . ?
N11 C11 1.494(6) . ?
N19 C23 1.466(5) . ?
N19 C19 1.486(5) . ?
N19 C21 1.495(5) . ?
N33 C31 1.478(6) . ?
N33 C35 1.481(5) . ?
N33 C33 1.494(5) . ?
C13 C14 1.515(5) . ?
C13 H13A 0.9900 . ?
C13 H13B 0.9900 . ?
N6 N7 1.153(4) . ?
C6 C5 1.514(6) . ?
C6 H6A 0.9900 . ?
C6 H6B 0.9900 . ?
C35 C36 1.490(6) . ?
C35 H35A 0.9900 . ?
C35 H35B 0.9900 . ?
C15 H15A 0.9900 . ?
C15 H15B 0.9900 . ?
C27 C28 1.517(5) . ?
C27 H27A 0.9900 . ?
C27 H27B 0.9900 . ?
C25 H25A 0.9900 . ?
C25 H25B 0.9900 . ?
N1 C5 1.436(6) . ?
N1 C3 1.460(5) . ?
N1 C1 1.513(6) . ?
N1 Mn1A 2.337(4) . ?
C5 H5A 0.9900 . ?
C5 H5B 0.9900 . ?
O3A C4 1.434(6) . ?
O3A Mn1A 2.193(5) . ?
C28 H28A 0.9900 . ?
C28 H28B 0.9900 . ?
C19 C20 1.513(5) . ?
C19 H19A 0.9900 . ?
C19 H19B 0.9900 . ?
N24 N25A 1.36(2) . ?
C23 H23A 0.9900 . ?
C23 H23B 0.9900 . ?
N31 N32 1.144(6) . ?
N31 N30 1.170(6) . ?
C20 H20A 0.9900 . ?
C20 H20B 0.9900 . ?
C17 C18 1.513(6) . ?
C17 H17A 0.9900 . ?
C17 H17B 0.9900 . ?
C14 H14A 0.9900 . ?
C14 H14B 0.9900 . ?
C2 C1 1.474(7) . ?
C2 H2A 0.9900 . ?
C2 H2B 0.9900 . ?
C4 O3B 1.42(2) . ?
C4 C3 1.484(6) . ?
C4 H4A 0.9900 . ?
C4 H4B 0.9900 . ?
C30 C29 1.541(6) . ?
C30 H30A 0.9900 . ?
C30 H30B 0.9900 . ?
C29 H29A 0.9900 . ?
C29 H29B 0.9900 . ?
C21 C22 1.507(6) . ?
C21 H21A 0.9900 . ?
C21 H21B 0.9900 . ?
C31 H31A 0.9900 . ?
C31 H31B 0.9900 . ?
C8 C7 1.495(6) . ?
C8 H8A 0.9900 . ?
C8 H8B 0.9900 . ?
C7 H7A 0.9900 . ?
C7 H7B 0.9900 . ?
C34 C33 1.500(7) . ?
C34 H34A 0.9900 . ?
C34 H34B 0.9900 . ?
C3 H3A 0.9900 . ?
C3 H3B 0.9900 . ?
C36 H36A 0.9900 . ?
C36 H36B 0.9900 . ?
C22 H22A 0.9900 . ?
C22 H22B 0.9900 . ?
C9 C10 1.538(7) . ?
C9 H9A 0.9900 . ?
C9 H9B 0.9900 . ?
C18 H18A 0.9900 . ?
C18 H18B 0.9900 . ?
C33 H33A 0.9900 . ?
C33 H33B 0.9900 . ?
O4 C38 1.478(8) . ?
O29 C37 1.489(6) . ?
N20 N21 1.200(5) . ?
N3 N4 1.143(5) . ?
N34 N35 1.204(4) . ?
N40 N41 1.224(5) . ?
N40 Mn18 1.985(3) . ?
N35 N36 1.150(5) . ?
N41 N42 1.155(5) . ?
N37 N38 1.167(6) . ?
N37 Mn18 1.942(4) . ?
O1S C3S 1.433(8) . ?
O1S C1S 1.466(8) . ?
N38 N39 1.179(7) . ?
C12 C11 1.474(7) . ?
C12 H12A 0.9900 . ?
C12 H12B 0.9900 . ?
C11 H11A 0.9900 . ?
C11 H11B 0.9900 . ?
C3S C4S 1.493(9) . ?
C3S H6S 0.9900 . ?
C3S H7S 0.9900 . ?
C4S H8S 0.9800 . ?
C4S H9S 0.9800 . ?
C4S H11S 0.9800 . ?
C37 H37A 0.9800 . ?
C37 H37B 0.9800 . ?
C37 H37C 0.9800 . ?
C1S C2S 1.641(15) . ?
C1S H2S 0.9900 . ?
C1S H1S 0.9900 . ?
C2S H4S 0.9800 . ?
C2S H3S 0.9800 . ?
C2S H5S 0.9800 . ?
C10 H10A 0.9900 . ?
C10 H10B 0.9900 . ?
N21 N22 1.158(5) . ?
C8S O5S 1.398(7) . ?
C8S O6S 1.528(10) . ?
C38 H38A 0.9800 . ?
C38 H38B 0.9800 . ?
C38 H38C 0.9800 . ?
N25A N26A 1.14(3) . ?
O3B Mn1A 2.275(16) . ?
C1 H1A 0.9900 . ?
C1 H1B 0.9900 . ?
O10S C12S 1.480(9) . ?
O10S H10S 0.8400 . ?
C12S H12C 1.1344 . ?
C12S H12D 1.0577 . ?
C12S H12E 1.0063 . ?
